data_4072575
loop_
_publ_author_name
'Govindaswamy, Padavattan'
'S\"uss-Fink, Georg'
'Therrien, Bruno'

_publ_section_title
;
 Self-Assembled Chloro-Bridged (Arene)ruthenium Metallo-Prisms:&#x00A0;
 Synthesis and Molecular Structure of Cationic Complexes of the Type
 [Ru6(\h6-arene)6(\m3-tpt-\kN)2(\m-Cl)6]6+(tpt =
 2,4,6-tris(pyridinyl)-1,3,5-triazine)
;
_journal_issue 4
_journal_name_full Organometallics
_journal_page_first 915
_journal_paper_doi 10.1021/om060843k
_journal_volume 26
_journal_year 2007
_chemical_formula_moiety 'C98H108Cl6N12Ru6, 6(CF3O3S), C3H6O'
_chemical_formula_sum 'C105 H114 Cl6 F18 N12 O19 Ru6 S6'
_chemical_formula_weight 3201.56
_chemical_name_systematic
; 
[Ru6(p-PriC6H4Me)6(tpt)2Cl6][O3SCF3]6
;
_space_group_IT_number 15
_symmetry_cell_setting monoclinic
_symmetry_space_group_name_Hall '-C 2yc'
_symmetry_space_group_name_H-M 'C 1 2/c 1'
_atom_sites_solution_hydrogens geom
_atom_sites_solution_primary direct
_atom_sites_solution_secondary difmap
_audit_creation_method SHELXL-97
_cell_angle_alpha 90.00
_cell_angle_beta 94.152(7)
_cell_angle_gamma 90.00
_cell_formula_units_Z 8
_cell_length_a 76.294(6)
_cell_length_b 18.2792(11)
_cell_length_c 19.1459(10)
_cell_measurement_reflns_used 8000
_cell_measurement_temperature 203(2)
_cell_measurement_theta_max 25.95
_cell_measurement_theta_min 2.05
_cell_volume 26631(3)
_computing_cell_refinement 'CELL (Stoe IPDS Software, 2000)'
_computing_data_collection 'EXPOSE (Stoe IPDS Software, 2000)'
_computing_data_reduction 'INTEGRATE (Stoe IPDS Software, 2000)'
_computing_molecular_graphics 'ORTEP-32 (Farrugia, 1997)'
_computing_publication_material 'SHELXL-97 (Sheldrick, 1997)'
_computing_structure_refinement 'SHELXL-97 (Sheldrick, 1997)'
_computing_structure_solution 'SHELXS-97 (Sheldrick, 1990)'
_diffrn_ambient_temperature 203(2)
_diffrn_detector_area_resol_mean 0.81\%A
_diffrn_measured_fraction_theta_full 0.966
_diffrn_measured_fraction_theta_max 0.966
_diffrn_measurement_device_type 'STOE IPDS'
_diffrn_measurement_method 'phi oscillation'
_diffrn_radiation_monochromator graphite
_diffrn_radiation_source 'fine-focus sealed tube'
_diffrn_radiation_type MoK\a
_diffrn_radiation_wavelength 0.71073
_diffrn_reflns_av_R_equivalents 0.0625
_diffrn_reflns_av_sigmaI/netI 0.1044
_diffrn_reflns_limit_h_max 93
_diffrn_reflns_limit_h_min -92
_diffrn_reflns_limit_k_max 22
_diffrn_reflns_limit_k_min -22
_diffrn_reflns_limit_l_max 23
_diffrn_reflns_limit_l_min -23
_diffrn_reflns_number 69317
_diffrn_reflns_theta_full 25.95
_diffrn_reflns_theta_max 25.95
_diffrn_reflns_theta_min 2.09
_diffrn_standards_decay_% 0
_diffrn_standards_interval_time 0
_diffrn_standards_number 0
_exptl_absorpt_coefficient_mu 0.966
_exptl_absorpt_correction_T_max 0.605
_exptl_absorpt_correction_T_min 0.334
_exptl_absorpt_correction_type empirical
_exptl_absorpt_process_details 'MULABS (PLATON03, Spek, 2003)'
_exptl_crystal_colour orange
_exptl_crystal_density_diffrn 1.597
_exptl_crystal_density_method 'not measured'
_exptl_crystal_description plate
_exptl_crystal_F_000 12832
_exptl_crystal_size_max 0.49
_exptl_crystal_size_mid 0.28
_exptl_crystal_size_min 0.17
_refine_diff_density_max 1.887
_refine_diff_density_min -3.162
_refine_diff_density_rms 0.134
_refine_ls_extinction_method none
_refine_ls_goodness_of_fit_ref 0.902
_refine_ls_hydrogen_treatment constr
_refine_ls_matrix_type full
_refine_ls_number_parameters 1497
_refine_ls_number_reflns 25133
_refine_ls_number_restraints 0
_refine_ls_restrained_S_all 0.902
_refine_ls_R_factor_all 0.1016
_refine_ls_R_factor_gt 0.0546
_refine_ls_shift/su_max 0.001
_refine_ls_shift/su_mean 0.000
_refine_ls_structure_factor_coef Fsqd
_refine_ls_weighting_details 'calc w=1/[\s^2^(Fo^2^)+(0.0854P)^2^] where P=(Fo^2^+2Fc^2^)/3'
_refine_ls_weighting_scheme calc
_refine_ls_wR_factor_gt 0.1390
_refine_ls_wR_factor_ref 0.1537
_reflns_number_gt 14128
_reflns_number_total 25133
_reflns_threshold_expression >2sigma(I)
_cod_data_source_file om060843ksi20061221_020724.cif
_cod_data_source_block cp3
_cod_depositor_comments
;
The following automatic conversions were performed:
'_atom_site_symetry_multiplicity' tag replaced with
'_atom_site_symmetry_multiplicity'.

Automatic conversion script
Id: cif_correct_tags 1440 2010-10-19 06:21:57Z saulius 

The following automatic conversions were performed:

'_symmetry_cell_setting' value 'Monoclinic' changed to 'monoclinic'
according to /home/saulius/struct/CIF-dictionaries/cif_core.dic
dictionary named 'cif_core.dic' version 2.4.1 from 2010-06-29.

Automatic conversion script
Id: cif_fix_values 1715 2011-07-08 13:25:40Z adriana 
;
_cod_original_sg_symbol_H-M 'C 2/c'
_cod_database_code 4072575

loop_
_symmetry_equiv_pos_as_xyz
'x, y, z'
'-x, y, -z+1/2'
'x+1/2, y+1/2, z'
'-x+1/2, y+1/2, -z+1/2'
'-x, -y, -z'
'x, -y, z-1/2'
'-x+1/2, -y+1/2, -z'
'x+1/2, -y+1/2, z-1/2'

loop_
_atom_site_label
_atom_site_type_symbol
_atom_site_fract_x
_atom_site_fract_y
_atom_site_fract_z
_atom_site_U_iso_or_equiv
_atom_site_adp_type
_atom_site_occupancy
_atom_site_symmetry_multiplicity
_atom_site_calc_flag
_atom_site_refinement_flags
C1 C 0.07006(10) 0.8950(4) 0.5531(4) 0.0411(18) Uani 1 1 d .
H1 H 0.0592 0.8827 0.5311 0.049 Uiso 1 1 calc R
C2 C 0.08474(10) 0.8891(4) 0.5160(4) 0.0346(16) Uani 1 1 d .
H2 H 0.0838 0.8729 0.4698 0.042 Uiso 1 1 calc R
C3 C 0.10107(10) 0.9075(3) 0.5478(4) 0.0304(15) Uani 1 1 d .
C4 C 0.10173(9) 0.9341(3) 0.6160(4) 0.0316(15) Uani 1 1 d .
H4 H 0.1124 0.9495 0.6381 0.038 Uiso 1 1 calc R
C5 C 0.08644(10) 0.9376(4) 0.6506(4) 0.0373(17) Uani 1 1 d .
H5 H 0.0871 0.9542 0.6967 0.045 Uiso 1 1 calc R
C6 C 0.11719(9) 0.8971(3) 0.5101(4) 0.0300(15) Uani 1 1 d .
C7 C 0.12959(9) 0.8525(3) 0.4165(4) 0.0283(15) Uani 1 1 d .
C8 C 0.14667(9) 0.9021(3) 0.5056(4) 0.0277(15) Uani 1 1 d .
C9 C 0.16455(9) 0.9213(3) 0.5358(3) 0.0260(14) Uani 1 1 d .
C10 C 0.16800(10) 0.9501(3) 0.6025(4) 0.0315(15) Uani 1 1 d .
H10 H 0.1588 0.9605 0.6302 0.038 Uiso 1 1 calc R
C11 C 0.18512(10) 0.9634(3) 0.6277(4) 0.0315(15) Uani 1 1 d .
H11 H 0.1872 0.9827 0.6724 0.038 Uiso 1 1 calc R
C12 C 0.19547(10) 0.9230(4) 0.5244(4) 0.0356(16) Uani 1 1 d .
H12 H 0.2048 0.9142 0.4968 0.043 Uiso 1 1 calc R
C13 C 0.17890(9) 0.9089(3) 0.4972(4) 0.0311(15) Uani 1 1 d .
H13 H 0.1772 0.8906 0.4518 0.037 Uiso 1 1 calc R
C14 C 0.12858(9) 0.8219(3) 0.3447(4) 0.0287(15) Uani 1 1 d .
C15 C 0.14344(10) 0.8117(4) 0.3104(4) 0.0350(16) Uani 1 1 d .
H15 H 0.1544 0.8194 0.3334 0.042 Uiso 1 1 calc R
C16 C 0.14200(10) 0.7899(4) 0.2415(4) 0.0359(17) Uani 1 1 d .
H16 H 0.1523 0.7825 0.2191 0.043 Uiso 1 1 calc R
C17 C 0.11210(10) 0.7855(4) 0.2408(4) 0.0359(16) Uani 1 1 d .
H17 H 0.1013 0.7755 0.2173 0.043 Uiso 1 1 calc R
C18 C 0.11238(10) 0.8060(4) 0.3093(4) 0.0388(17) Uani 1 1 d .
H18 H 0.1020 0.8092 0.3320 0.047 Uiso 1 1 calc R
C19 C 0.09163(10) 0.7342(4) 0.6737(4) 0.0378(17) Uani 1 1 d .
H19 H 0.0929 0.7464 0.7210 0.045 Uiso 1 1 calc R
C20 C 0.10657(9) 0.7285(4) 0.6361(4) 0.0339(16) Uani 1 1 d .
H20 H 0.1176 0.7378 0.6579 0.041 Uiso 1 1 calc R
C21 C 0.10474(9) 0.7087(3) 0.5655(4) 0.0300(15) Uani 1 1 d .
C22 C 0.08784(10) 0.6971(4) 0.5351(4) 0.0370(17) Uani 1 1 d .
H22 H 0.0861 0.6838 0.4882 0.044 Uiso 1 1 calc R
C23 C 0.07396(10) 0.7055(4) 0.5747(4) 0.0399(18) Uani 1 1 d .
H23 H 0.0627 0.6993 0.5535 0.048 Uiso 1 1 calc R
C24 C 0.12053(9) 0.6973(3) 0.5267(4) 0.0279(15) Uani 1 1 d .
C25 C 0.14994(9) 0.7055(3) 0.5224(4) 0.0279(15) Uani 1 1 d .
C26 C 0.13344(9) 0.6569(3) 0.4320(4) 0.0276(14) Uani 1 1 d .
C27 C 0.16713(9) 0.7251(3) 0.5577(4) 0.0282(14) Uani 1 1 d .
C28 C 0.16882(10) 0.7471(3) 0.6266(4) 0.0318(15) Uani 1 1 d .
H28 H 0.1589 0.7524 0.6517 0.038 Uiso 1 1 calc R
C29 C 0.18523(10) 0.7613(4) 0.6584(4) 0.0339(16) Uani 1 1 d .
H29 H 0.1861 0.7760 0.7051 0.041 Uiso 1 1 calc R
C30 C 0.19826(9) 0.7354(3) 0.5570(4) 0.0310(15) Uani 1 1 d .
H30 H 0.2084 0.7323 0.5328 0.037 Uiso 1 1 calc R
C31 C 0.18240(9) 0.7197(3) 0.5212(4) 0.0300(15) Uani 1 1 d .
H31 H 0.1818 0.7060 0.4743 0.036 Uiso 1 1 calc R
C32 C 0.13217(9) 0.6264(3) 0.3595(3) 0.0272(14) Uani 1 1 d .
C33 C 0.14715(10) 0.6150(4) 0.3254(4) 0.0338(16) Uani 1 1 d .
H33 H 0.1582 0.6196 0.3492 0.041 Uiso 1 1 calc R
C34 C 0.14568(11) 0.5967(4) 0.2560(4) 0.0393(17) Uani 1 1 d .
H34 H 0.1559 0.5891 0.2333 0.047 Uiso 1 1 calc R
C35 C 0.11556(10) 0.5960(4) 0.2540(4) 0.0368(17) Uani 1 1 d .
H35 H 0.1047 0.5878 0.2299 0.044 Uiso 1 1 calc R
C36 C 0.11611(10) 0.6146(3) 0.3232(4) 0.0337(16) Uani 1 1 d .
H36 H 0.1058 0.6192 0.3457 0.040 Uiso 1 1 calc R
C37 C 0.01522(13) 0.9606(6) 0.5626(5) 0.071(3) Uani 1 1 d .
H37A H 0.0216 0.9816 0.5261 0.106 Uiso 1 1 calc R
H37B H 0.0037 0.9819 0.5616 0.106 Uiso 1 1 calc R
H37C H 0.0142 0.9087 0.5554 0.106 Uiso 1 1 calc R
C38 C 0.02472(11) 0.9751(5) 0.6312(5) 0.050(2) Uani 1 1 d .
C39 C 0.03922(12) 1.0234(4) 0.6389(5) 0.049(2) Uani 1 1 d .
H39 H 0.0426 1.0491 0.6002 0.059 Uiso 1 1 calc R
C40 C 0.04870(11) 1.0333(4) 0.7043(4) 0.0452(19) Uani 1 1 d .
H40 H 0.0581 1.0659 0.7085 0.054 Uiso 1 1 calc R
C41 C 0.04405(12) 0.9940(4) 0.7629(4) 0.047(2) Uani 1 1 d .
C42 C 0.02961(11) 0.9454(4) 0.7555(4) 0.0430(19) Uani 1 1 d .
H42 H 0.0264 0.9189 0.7940 0.052 Uiso 1 1 calc R
C43 C 0.02038(11) 0.9369(4) 0.6932(5) 0.049(2) Uani 1 1 d .
H43 H 0.0109 0.9050 0.6902 0.059 Uiso 1 1 calc R
C44 C 0.05435(15) 1.0009(5) 0.8355(5) 0.063(3) Uani 1 1 d .
H44 H 0.0555 0.9516 0.8556 0.075 Uiso 1 1 calc R
C45 C 0.07245(15) 1.0320(6) 0.8331(6) 0.079(3) Uani 1 1 d .
H45A H 0.0790 1.0031 0.8023 0.118 Uiso 1 1 calc R
H45B H 0.0783 1.0316 0.8793 0.118 Uiso 1 1 calc R
H45C H 0.0717 1.0814 0.8162 0.118 Uiso 1 1 calc R
C46 C 0.04337(19) 1.0459(7) 0.8828(6) 0.098(4) Uani 1 1 d .
H46A H 0.0493 1.0490 0.9287 0.147 Uiso 1 1 calc R
H46B H 0.0321 1.0229 0.8858 0.147 Uiso 1 1 calc R
H46C H 0.0417 1.0942 0.8637 0.147 Uiso 1 1 calc R
C47 C 0.01170(13) 0.6788(6) 0.6646(7) 0.083(3) Uani 1 1 d .
H47A H 0.0134 0.6745 0.6156 0.124 Uiso 1 1 calc R
H47B H 0.0081 0.7278 0.6747 0.124 Uiso 1 1 calc R
H47C H 0.0028 0.6450 0.6767 0.124 Uiso 1 1 calc R
C48 C 0.02843(11) 0.6620(5) 0.7061(5) 0.056(2) Uani 1 1 d .
C49 C 0.03288(12) 0.6934(4) 0.7730(5) 0.054(2) Uani 1 1 d .
H49 H 0.0250 0.7238 0.7938 0.065 Uiso 1 1 calc R
C50 C 0.04954(13) 0.6780(5) 0.8078(5) 0.054(2) Uani 1 1 d .
H50 H 0.0523 0.6992 0.8514 0.064 Uiso 1 1 calc R
C51 C 0.06190(12) 0.6332(4) 0.7802(5) 0.047(2) Uani 1 1 d .
C52 C 0.05734(12) 0.6021(4) 0.7155(5) 0.054(2) Uani 1 1 d .
H52 H 0.0654 0.5710 0.6964 0.065 Uiso 1 1 calc R
C53 C 0.04111(12) 0.6149(4) 0.6767(5) 0.054(2) Uani 1 1 d .
H53 H 0.0387 0.5933 0.6330 0.065 Uiso 1 1 calc R
C54 C 0.07957(14) 0.6164(5) 0.8186(6) 0.064(3) Uani 1 1 d .
H54 H 0.0883 0.6210 0.7837 0.076 Uiso 1 1 calc R
C55 C 0.08086(19) 0.5396(6) 0.8444(8) 0.112(5) Uani 1 1 d .
H55A H 0.0725 0.5320 0.8787 0.168 Uiso 1 1 calc R
H55B H 0.0925 0.5308 0.8652 0.168 Uiso 1 1 calc R
H55C H 0.0785 0.5065 0.8059 0.168 Uiso 1 1 calc R
C56 C 0.08468(17) 0.6716(6) 0.8749(6) 0.088(4) Uani 1 1 d .
H56A H 0.0815 0.7197 0.8586 0.132 Uiso 1 1 calc R
H56B H 0.0971 0.6696 0.8860 0.132 Uiso 1 1 calc R
H56C H 0.0787 0.6607 0.9161 0.132 Uiso 1 1 calc R
C57 C 0.20646(11) 1.1286(4) 0.6301(5) 0.0438(19) Uani 1 1 d .
H57A H 0.1982 1.1109 0.6617 0.066 Uiso 1 1 calc R
H57B H 0.2013 1.1261 0.5830 0.066 Uiso 1 1 calc R
H57C H 0.2095 1.1784 0.6416 0.066 Uiso 1 1 calc R
C58 C 0.22269(10) 1.0824(3) 0.6367(4) 0.0341(17) Uani 1 1 d .
C59 C 0.22965(10) 1.0569(3) 0.7015(4) 0.0339(16) Uani 1 1 d .
H59 H 0.2242 1.0692 0.7419 0.041 Uiso 1 1 calc R
C60 C 0.24532(10) 1.0114(3) 0.7067(4) 0.0344(16) Uani 1 1 d .
H60 H 0.2498 0.9944 0.7502 0.041 Uiso 1 1 calc R
C61 C 0.25382(9) 0.9930(3) 0.6458(4) 0.0303(15) Uani 1 1 d .
C62 C 0.24597(9) 1.0162(3) 0.5802(4) 0.0315(16) Uani 1 1 d .
H62 H 0.2509 1.0014 0.5395 0.038 Uiso 1 1 calc R
C63 C 0.23097(10) 1.0608(3) 0.5747(4) 0.0357(17) Uani 1 1 d .
H63 H 0.2264 1.0764 0.5310 0.043 Uiso 1 1 calc R
C64 C 0.27050(9) 0.9483(3) 0.6541(4) 0.0316(16) Uani 1 1 d .
H64 H 0.2684 0.9066 0.6845 0.038 Uiso 1 1 calc R
C65 C 0.28483(11) 0.9955(4) 0.6910(5) 0.056(2) Uani 1 1 d .
H65A H 0.2868 1.0377 0.6629 0.084 Uiso 1 1 calc R
H65B H 0.2955 0.9676 0.6976 0.084 Uiso 1 1 calc R
H65C H 0.2812 1.0107 0.7357 0.084 Uiso 1 1 calc R
C66 C 0.27641(11) 0.9182(4) 0.5848(4) 0.0457(19) Uani 1 1 d .
H66A H 0.2676 0.8860 0.5641 0.069 Uiso 1 1 calc R
H66B H 0.2872 0.8919 0.5934 0.069 Uiso 1 1 calc R
H66C H 0.2781 0.9581 0.5534 0.069 Uiso 1 1 calc R
C67 C 0.24909(11) 0.6562(4) 0.5823(4) 0.045(2) Uani 1 1 d .
H67A H 0.2399 0.6285 0.5578 0.068 Uiso 1 1 calc R
H67B H 0.2595 0.6268 0.5884 0.068 Uiso 1 1 calc R
H67C H 0.2515 0.6991 0.5557 0.068 Uiso 1 1 calc R
C68 C 0.24339(10) 0.6787(3) 0.6531(4) 0.0338(16) Uani 1 1 d .
C69 C 0.22848(10) 0.6485(3) 0.6801(4) 0.0333(16) Uani 1 1 d .
H69 H 0.2223 0.6118 0.6553 0.040 Uiso 1 1 calc R
C70 C 0.22262(10) 0.6733(3) 0.7455(4) 0.0325(16) Uani 1 1 d .
H70 H 0.2125 0.6536 0.7622 0.039 Uiso 1 1 calc R
C71 C 0.23210(10) 0.7273(3) 0.7847(3) 0.0297(15) Uani 1 1 d .
C72 C 0.24737(10) 0.7584(3) 0.7570(4) 0.0335(16) Uani 1 1 d .
H72 H 0.2538 0.7944 0.7819 0.040 Uiso 1 1 calc R
C73 C 0.25259(9) 0.7346(3) 0.6929(4) 0.0325(16) Uani 1 1 d .
H73 H 0.2624 0.7559 0.6753 0.039 Uiso 1 1 calc R
C74 C 0.22648(12) 0.7554(4) 0.8538(4) 0.0400(18) Uani 1 1 d .
H74 H 0.2289 0.8080 0.8559 0.048 Uiso 1 1 calc R
C75 C 0.23868(14) 0.7179(5) 0.9121(4) 0.056(2) Uani 1 1 d .
H75A H 0.2348 0.6686 0.9188 0.085 Uiso 1 1 calc R
H75B H 0.2382 0.7447 0.9551 0.085 Uiso 1 1 calc R
H75C H 0.2505 0.7172 0.8983 0.085 Uiso 1 1 calc R
C76 C 0.20746(12) 0.7446(5) 0.8669(4) 0.055(2) Uani 1 1 d .
H76A H 0.2002 0.7706 0.8322 0.082 Uiso 1 1 calc R
H76B H 0.2054 0.7629 0.9126 0.082 Uiso 1 1 calc R
H76C H 0.2047 0.6934 0.8644 0.082 Uiso 1 1 calc R
C77 C 0.16361(13) 0.8499(5) 0.0559(6) 0.064(3) Uani 1 1 d .
H77A H 0.1680 0.8879 0.0274 0.095 Uiso 1 1 calc R
H77B H 0.1682 0.8036 0.0421 0.095 Uiso 1 1 calc R
H77C H 0.1673 0.8591 0.1042 0.095 Uiso 1 1 calc R
C78 C 0.14415(12) 0.8486(4) 0.0471(4) 0.0442(19) Uani 1 1 d .
C79 C 0.13377(11) 0.8873(4) 0.0910(4) 0.043(2) Uani 1 1 d .
H79 H 0.1392 0.9173 0.1253 0.052 Uiso 1 1 calc R
C80 C 0.11522(11) 0.8831(3) 0.0856(4) 0.0425(19) Uani 1 1 d .
H80 H 0.1088 0.9094 0.1166 0.051 Uiso 1 1 calc R
C81 C 0.10629(12) 0.8391(4) 0.0333(4) 0.044(2) Uani 1 1 d .
C82 C 0.11690(13) 0.8006(4) -0.0121(4) 0.048(2) Uani 1 1 d .
H82 H 0.1115 0.7714 -0.0472 0.058 Uiso 1 1 calc R
C83 C 0.13518(12) 0.8051(4) -0.0060(4) 0.047(2) Uani 1 1 d .
H83 H 0.1416 0.7792 -0.0371 0.056 Uiso 1 1 calc R
C84 C 0.08677(12) 0.8342(5) 0.0241(5) 0.057(2) Uani 1 1 d .
H84 H 0.0838 0.7854 0.0056 0.068 Uiso 1 1 calc R
C85 C 0.07709(15) 0.8456(7) 0.0885(7) 0.089(4) Uani 1 1 d .
H85A H 0.0817 0.8132 0.1248 0.133 Uiso 1 1 calc R
H85B H 0.0648 0.8355 0.0781 0.133 Uiso 1 1 calc R
H85C H 0.0785 0.8954 0.1040 0.133 Uiso 1 1 calc R
C86 C 0.08070(17) 0.8906(7) -0.0325(8) 0.115(5) Uani 1 1 d .
H86A H 0.0842 0.9387 -0.0170 0.172 Uiso 1 1 calc R
H86B H 0.0681 0.8888 -0.0403 0.172 Uiso 1 1 calc R
H86C H 0.0860 0.8793 -0.0752 0.172 Uiso 1 1 calc R
C87 C 0.09232(14) 0.4932(6) 0.0505(7) 0.086(4) Uani 1 1 d .
H87A H 0.0881 0.4573 0.0168 0.130 Uiso 1 1 calc R
H87B H 0.0883 0.5408 0.0356 0.130 Uiso 1 1 calc R
H87C H 0.0880 0.4822 0.0951 0.130 Uiso 1 1 calc R
C88 C 0.11172(12) 0.4922(4) 0.0569(5) 0.052(2) Uani 1 1 d .
C89 C 0.12149(12) 0.5282(4) 0.0057(4) 0.046(2) Uani 1 1 d .
H89 H 0.1156 0.5495 -0.0334 0.055 Uiso 1 1 calc R
C90 C 0.13978(12) 0.5315(4) 0.0139(4) 0.0422(19) Uani 1 1 d .
H90 H 0.1457 0.5560 -0.0197 0.051 Uiso 1 1 calc R
C91 C 0.14966(10) 0.4992(3) 0.0713(4) 0.0346(17) Uani 1 1 d .
C92 C 0.14011(12) 0.4624(3) 0.1219(4) 0.0437(19) Uani 1 1 d .
H92 H 0.1461 0.4402 0.1602 0.052 Uiso 1 1 calc R
C93 C 0.12122(12) 0.4594(4) 0.1140(4) 0.046(2) Uani 1 1 d .
H93 H 0.1152 0.4352 0.1476 0.056 Uiso 1 1 calc R
C94 C 0.16939(11) 0.5079(4) 0.0773(5) 0.046(2) Uani 1 1 d .
H94 H 0.1717 0.5606 0.0799 0.055 Uiso 1 1 calc R
C95 C 0.17739(13) 0.4802(4) 0.0111(5) 0.059(3) Uani 1 1 d .
H95A H 0.1746 0.4293 0.0043 0.089 Uiso 1 1 calc R
H95B H 0.1899 0.4862 0.0161 0.089 Uiso 1 1 calc R
H95C H 0.1727 0.5076 -0.0286 0.089 Uiso 1 1 calc R
C96 C 0.17850(13) 0.4741(5) 0.1443(5) 0.062(3) Uani 1 1 d .
H96A H 0.1735 0.4943 0.1847 0.093 Uiso 1 1 calc R
H96B H 0.1908 0.4850 0.1465 0.093 Uiso 1 1 calc R
H96C H 0.1769 0.4220 0.1435 0.093 Uiso 1 1 calc R
C97 C 0.1811(2) 1.0754(10) 0.3609(9) 0.132(6) Uani 1 1 d .
H97A H 0.1720 1.0429 0.3738 0.197 Uiso 1 1 calc R
H97B H 0.1834 1.0671 0.3129 0.197 Uiso 1 1 calc R
H97C H 0.1774 1.1251 0.3666 0.197 Uiso 1 1 calc R
C98 C 0.19636(19) 1.0625(6) 0.4038(5) 0.077(4) Uani 1 1 d .
C99 C 0.2131(2) 1.0155(5) 0.3820(5) 0.093(5) Uani 1 1 d .
H99A H 0.2199 1.0444 0.3521 0.140 Uiso 1 1 calc R
H99B H 0.2091 0.9721 0.3576 0.140 Uiso 1 1 calc R
H99C H 0.2202 1.0022 0.4234 0.140 Uiso 1 1 calc R
C100 C 0.19500(11) 0.7216(4) 0.2766(5) 0.046(2) Uani 1 1 d .
C101 C 0.21422(13) 0.6321(4) 0.0735(5) 0.051(2) Uani 1 1 d .
C102 C 0.15902(19) 0.3417(7) 0.3296(7) 0.088(4) Uani 1 1 d .
C103 C 0.1291(3) 0.1120(6) 0.2936(8) 0.115(6) Uani 1 1 d .
C104 C 0.0152(3) 0.2272(14) 0.5036(9) 0.144(8) Uani 1 1 d .
C105 C 0.0620 0.6411 0.3910 0.185 Uani 1 1 d .
Cl1 Cl 0.03977(3) 0.80272(10) 0.61889(10) 0.0431(4) Uani 1 1 d .
Cl2 Cl 0.06448(2) 0.83343(9) 0.75767(10) 0.0373(4) Uani 1 1 d .
Cl3 Cl 0.21545(2) 0.88207(8) 0.72418(9) 0.0294(4) Uani 1 1 d .
Cl4 Cl 0.23188(2) 0.84465(8) 0.58066(9) 0.0298(4) Uani 1 1 d .
Cl5 Cl 0.10696(2) 0.66731(8) 0.09936(10) 0.0359(4) Uani 1 1 d .
Cl6 Cl 0.14863(2) 0.67905(8) 0.10786(10) 0.0345(4) Uani 1 1 d .
F1 F 0.20933(7) 0.6916(3) 0.2541(3) 0.0684(16) Uani 1 1 d .
F2 F 0.18610(9) 0.6683(3) 0.3027(4) 0.092(2) Uani 1 1 d .
F3 F 0.18566(7) 0.7479(3) 0.2207(3) 0.0595(13) Uani 1 1 d .
F4 F 0.21918(8) 0.7020(2) 0.0771(3) 0.0760(18) Uani 1 1 d .
F5 F 0.20064(8) 0.6251(3) 0.1119(3) 0.0778(17) Uani 1 1 d .
F6 F 0.20866(10) 0.6190(3) 0.0071(3) 0.089(2) Uani 1 1 d .
F7 F 0.16688(14) 0.3609(8) 0.3904(6) 0.186(5) Uani 1 1 d .
F8 F 0.16191(14) 0.2740(5) 0.3268(8) 0.183(5) Uani 1 1 d .
F9 F 0.16825(17) 0.3715(8) 0.2827(6) 0.200(5) Uani 1 1 d .
F10 F 0.13876(12) 0.1446(3) 0.3350(4) 0.121(3) Uani 1 1 d .
F11 F 0.1283(2) 0.1394(5) 0.2295(5) 0.186(6) Uani 1 1 d .
F12 F 0.11302(16) 0.1344(6) 0.3101(11) 0.250(10) Uani 1 1 d .
F13 F 0.02464(13) 0.2294(7) 0.5676(5) 0.174(5) Uani 1 1 d .
F14 F 0.0135(2) 0.2929(7) 0.4835(9) 0.247(10) Uani 1 1 d .
F15 F 0.00129(14) 0.1923(10) 0.5127(7) 0.239(8) Uani 1 1 d .
F16 F 0.0772 0.6154 0.4185 0.612 Uani 1 1 d .
F17 F 0.0527 0.6613 0.4428 0.411 Uani 1 1 d .
F18 F 0.0532 0.5865 0.3601 0.342 Uani 1 1 d .
N1 N 0.07078(8) 0.9178(3) 0.6204(3) 0.0339(13) Uani 1 1 d .
N2 N 0.07569(8) 0.7225(3) 0.6434(3) 0.0364(14) Uani 1 1 d .
N3 N 0.19891(7) 0.9491(3) 0.5891(3) 0.0264(12) Uani 1 1 d .
N4 N 0.19997(8) 0.7547(3) 0.6247(3) 0.0292(13) Uani 1 1 d .
N5 N 0.12667(8) 0.7790(3) 0.2052(3) 0.0310(13) Uani 1 1 d .
N6 N 0.13024(8) 0.5891(3) 0.2195(3) 0.0307(13) Uani 1 1 d .
N7 N 0.11498(8) 0.8644(3) 0.4476(3) 0.0309(13) Uani 1 1 d .
N8 N 0.14595(8) 0.8668(3) 0.4448(3) 0.0293(12) Uani 1 1 d .
N9 N 0.13242(7) 0.9200(3) 0.5410(3) 0.0292(12) Uani 1 1 d .
N10 N 0.11849(8) 0.6663(3) 0.4633(3) 0.0308(13) Uani 1 1 d .
N11 N 0.14951(7) 0.6744(3) 0.4599(3) 0.0278(12) Uani 1 1 d .
N12 N 0.13591(7) 0.7194(3) 0.5582(3) 0.0280(12) Uani 1 1 d .
O1 O 0.20948(8) 0.7550(3) 0.3968(3) 0.0560(15) Uani 1 1 d .
O2 O 0.18407(10) 0.8231(5) 0.3541(4) 0.092(3) Uani 1 1 d .
O3 O 0.21180(9) 0.8407(3) 0.3047(3) 0.0608(17) Uani 1 1 d .
O4 O 0.23592(9) 0.5928(3) 0.1732(3) 0.0563(16) Uani 1 1 d .
O5 O 0.24557(10) 0.5897(4) 0.0569(4) 0.077(2) Uani 1 1 d .
O6 O 0.22440(11) 0.5011(3) 0.0912(4) 0.075(2) Uani 1 1 d .
O7 O 0.13124(19) 0.3470(10) 0.2550(6) 0.198(7) Uani 1 1 d .
O8 O 0.12980(14) 0.3322(6) 0.3776(6) 0.135(4) Uani 1 1 d .
O9 O 0.1369(2) 0.4435(5) 0.3292(8) 0.184(6) Uani 1 1 d .
O10 O 0.1426(2) 0.0072(7) 0.2433(9) 0.192(7) Uani 1 1 d .
O11 O 0.1344(2) -0.0064(5) 0.3536(6) 0.220(9) Uani 1 1 d .
O12 O 0.11422(13) -0.0124(4) 0.2556(5) 0.108(3) Uani 1 1 d .
O13 O 0.04398(12) 0.2213(5) 0.4416(5) 0.103(3) Uani 1 1 d .
O14 O 0.03140(12) 0.1091(4) 0.4763(5) 0.102(3) Uani 1 1 d .
O15 O 0.01740(12) 0.1738(4) 0.3826(4) 0.084(2) Uani 1 1 d .
O16 O 0.0767 0.6884 0.2835 0.216 Uani 1 1 d .
O17 O 0.0478 0.7345 0.3040 0.255 Uani 1 1 d .
O18 O 0.0727 0.7734 0.3767 0.157 Uani 1 1 d .
O34 O 0.19863(12) 1.0925(4) 0.4590(4) 0.091(3) Uani 1 1 d .
Ru1 Ru 0.047997(8) 0.91683(3) 0.67828(3) 0.03343(14) Uani 1 1 d .
Ru2 Ru 0.053651(8) 0.71948(3) 0.70497(3) 0.03484(14) Uani 1 1 d .
Ru3 Ru 0.225293(7) 0.96235(3) 0.63325(3) 0.02573(13) Uani 1 1 d .
Ru4 Ru 0.225171(7) 0.76672(2) 0.67796(3) 0.02365(12) Uani 1 1 d .
Ru5 Ru 0.126036(8) 0.77342(3) 0.09482(3) 0.02994(13) Uani 1 1 d .
Ru6 Ru 0.129505(8) 0.57275(3) 0.10956(3) 0.03088(14) Uani 1 1 d .
S1 S 0.20056(3) 0.79260(11) 0.34064(11) 0.0429(5) Uani 1 1 d .
S2 S 0.23213(3) 0.57165(9) 0.10213(10) 0.0434(5) Uani 1 1 d .
S3 S 0.13614(4) 0.36733(12) 0.32098(13) 0.0661(7) Uani 1 1 d .
S4 S 0.12941(4) 0.01475(12) 0.29100(15) 0.0665(7) Uani 1 1 d .
S5 S 0.02869(4) 0.17580(13) 0.44412(14) 0.0628(6) Uani 1 1 d .
S6 S 0.0650 0.7171 0.3312 0.145 Uani 1 1 d .

loop_
_atom_site_aniso_label
_atom_site_aniso_U_11
_atom_site_aniso_U_22
_atom_site_aniso_U_33
_atom_site_aniso_U_23
_atom_site_aniso_U_13
_atom_site_aniso_U_12
C1 0.030(4) 0.061(5) 0.033(5) 0.002(3) -0.001(3) 0.000(3)
C2 0.035(4) 0.048(4) 0.020(4) 0.000(3) 0.003(3) -0.005(3)
C3 0.039(4) 0.027(3) 0.026(4) 0.005(3) 0.009(3) 0.004(3)
C4 0.028(4) 0.035(3) 0.031(4) -0.002(3) 0.000(3) -0.004(3)
C5 0.043(5) 0.042(4) 0.028(4) 0.001(3) 0.008(3) -0.004(3)
C6 0.032(4) 0.028(3) 0.031(4) 0.005(3) 0.006(3) -0.001(3)
C7 0.028(4) 0.023(3) 0.034(4) 0.001(3) 0.000(3) -0.003(3)
C8 0.033(4) 0.021(3) 0.029(4) 0.003(3) -0.003(3) 0.000(3)
C9 0.029(4) 0.025(3) 0.023(4) 0.002(3) 0.000(3) 0.002(3)
C10 0.034(4) 0.029(3) 0.031(4) -0.001(3) 0.004(3) 0.003(3)
C11 0.043(4) 0.024(3) 0.027(4) -0.003(3) 0.001(3) 0.002(3)
C12 0.037(4) 0.041(4) 0.029(4) 0.006(3) 0.007(3) -0.002(3)
C13 0.031(4) 0.040(4) 0.022(4) -0.003(3) 0.001(3) 0.001(3)
C14 0.033(4) 0.027(3) 0.025(4) -0.003(3) -0.001(3) 0.000(3)
C15 0.025(4) 0.046(4) 0.034(4) -0.008(3) -0.002(3) -0.001(3)
C16 0.031(4) 0.038(4) 0.039(5) -0.014(3) 0.007(3) 0.000(3)
C17 0.031(4) 0.042(4) 0.034(4) -0.011(3) 0.005(3) -0.003(3)
C18 0.030(4) 0.045(4) 0.041(5) -0.008(3) 0.002(3) -0.002(3)
C19 0.033(4) 0.038(4) 0.041(5) -0.014(3) 0.001(3) 0.002(3)
C20 0.028(4) 0.041(4) 0.033(4) -0.002(3) 0.001(3) -0.001(3)
C21 0.031(4) 0.027(3) 0.032(4) -0.002(3) 0.006(3) 0.003(3)
C22 0.039(4) 0.047(4) 0.025(4) -0.005(3) 0.001(3) 0.000(3)
C23 0.025(4) 0.053(4) 0.041(5) -0.011(3) -0.003(3) 0.000(3)
C24 0.032(4) 0.022(3) 0.031(4) 0.004(3) 0.007(3) -0.001(3)
C25 0.036(4) 0.020(3) 0.027(4) 0.002(3) 0.000(3) -0.005(3)
C26 0.032(4) 0.024(3) 0.026(4) 0.000(3) 0.003(3) 0.002(3)
C27 0.028(4) 0.027(3) 0.029(4) 0.000(3) 0.003(3) -0.003(3)
C28 0.031(4) 0.038(4) 0.027(4) -0.005(3) 0.004(3) -0.003(3)
C29 0.034(4) 0.043(4) 0.025(4) -0.004(3) 0.004(3) -0.003(3)
C30 0.027(4) 0.034(3) 0.033(4) 0.000(3) 0.007(3) -0.007(3)
C31 0.037(4) 0.034(3) 0.020(4) 0.000(3) 0.006(3) -0.012(3)
C32 0.031(4) 0.026(3) 0.024(4) 0.003(3) 0.002(3) -0.002(3)
C33 0.028(4) 0.040(4) 0.032(4) -0.006(3) -0.003(3) -0.002(3)
C34 0.037(4) 0.049(4) 0.032(4) -0.005(3) 0.005(3) 0.002(3)
C35 0.038(4) 0.035(3) 0.037(5) -0.007(3) 0.002(3) -0.006(3)
C36 0.033(4) 0.037(3) 0.031(4) -0.004(3) 0.006(3) -0.007(3)
C37 0.047(6) 0.097(7) 0.066(7) 0.018(6) -0.020(5) 0.005(5)
C38 0.036(5) 0.061(5) 0.054(6) 0.018(4) -0.001(4) 0.016(4)
C39 0.050(5) 0.049(4) 0.048(5) 0.017(4) 0.003(4) 0.014(4)
C40 0.046(5) 0.036(4) 0.053(5) 0.001(4) 0.005(4) 0.006(3)
C41 0.052(5) 0.049(4) 0.040(5) 0.003(4) 0.014(4) 0.020(4)
C42 0.043(5) 0.046(4) 0.041(5) 0.009(3) 0.013(4) 0.010(3)
C43 0.030(4) 0.059(5) 0.060(6) 0.015(4) 0.013(4) 0.013(4)
C44 0.081(8) 0.064(5) 0.042(5) -0.015(4) -0.006(5) 0.020(5)
C45 0.072(8) 0.102(8) 0.060(7) -0.023(6) -0.009(6) 0.002(6)
C46 0.117(12) 0.115(9) 0.063(8) -0.029(7) 0.016(7) 0.015(8)
C47 0.033(5) 0.100(8) 0.115(10) 0.024(7) 0.000(6) -0.006(5)
C48 0.028(4) 0.062(5) 0.077(7) 0.017(5) 0.003(4) -0.012(4)
C49 0.046(5) 0.047(4) 0.073(7) -0.002(4) 0.033(5) -0.001(4)
C50 0.069(7) 0.059(5) 0.034(5) 0.001(4) 0.011(4) -0.009(4)
C51 0.052(5) 0.037(4) 0.053(5) 0.000(4) -0.001(4) -0.006(4)
C52 0.051(6) 0.042(4) 0.071(7) -0.006(4) 0.011(5) 0.005(4)
C53 0.053(6) 0.049(4) 0.062(6) -0.010(4) 0.010(5) -0.017(4)
C54 0.059(6) 0.052(5) 0.077(7) 0.006(5) -0.013(5) 0.005(4)
C55 0.100(11) 0.079(8) 0.149(13) -0.001(8) -0.047(10) 0.014(7)
C56 0.086(9) 0.096(8) 0.077(8) -0.004(6) -0.028(7) -0.001(6)
C57 0.043(5) 0.035(4) 0.054(5) 0.000(3) 0.006(4) 0.002(3)
C58 0.035(4) 0.021(3) 0.046(5) 0.000(3) 0.001(3) -0.005(3)
C59 0.042(4) 0.030(3) 0.031(4) -0.007(3) 0.009(3) -0.006(3)
C60 0.038(4) 0.029(3) 0.036(4) -0.003(3) 0.000(3) -0.007(3)
C61 0.030(4) 0.024(3) 0.036(4) -0.002(3) -0.005(3) -0.008(3)
C62 0.033(4) 0.028(3) 0.033(4) 0.003(3) 0.004(3) -0.008(3)
C63 0.036(4) 0.026(3) 0.045(5) 0.020(3) -0.003(3) -0.005(3)
C64 0.032(4) 0.029(3) 0.034(4) 0.002(3) -0.001(3) -0.001(3)
C65 0.029(4) 0.042(4) 0.093(7) -0.014(4) -0.017(5) 0.003(3)
C66 0.039(5) 0.049(4) 0.050(5) -0.002(4) 0.007(4) 0.007(3)
C67 0.050(5) 0.049(4) 0.039(5) -0.018(4) 0.013(4) 0.008(4)
C68 0.036(4) 0.029(3) 0.036(4) -0.001(3) -0.001(3) 0.003(3)
C69 0.038(4) 0.022(3) 0.039(4) -0.004(3) 0.000(3) -0.001(3)
C70 0.039(4) 0.020(3) 0.040(4) 0.008(3) 0.010(3) -0.002(3)
C71 0.040(4) 0.028(3) 0.021(4) 0.003(3) 0.001(3) 0.007(3)
C72 0.032(4) 0.033(3) 0.034(4) 0.003(3) -0.009(3) 0.001(3)
C73 0.025(4) 0.032(3) 0.039(4) -0.005(3) -0.002(3) 0.006(3)
C74 0.061(6) 0.034(4) 0.025(4) 0.000(3) 0.005(4) 0.004(3)
C75 0.072(7) 0.065(5) 0.031(5) 0.011(4) -0.006(4) 0.006(5)
C76 0.059(6) 0.076(6) 0.031(5) 0.003(4) 0.011(4) 0.021(5)
C77 0.055(6) 0.059(5) 0.080(7) 0.001(5) 0.023(5) -0.015(4)
C78 0.054(5) 0.037(4) 0.042(5) 0.005(3) 0.009(4) -0.010(4)
C79 0.054(5) 0.028(3) 0.045(5) -0.001(3) -0.007(4) -0.010(3)
C80 0.053(5) 0.025(3) 0.048(5) -0.005(3) -0.002(4) 0.005(3)
C81 0.056(5) 0.033(4) 0.040(5) 0.002(3) -0.013(4) 0.006(3)
C82 0.074(7) 0.036(4) 0.034(5) 0.000(3) -0.006(4) -0.002(4)
C83 0.060(6) 0.047(4) 0.033(5) 0.002(3) 0.005(4) 0.006(4)
C84 0.046(5) 0.051(5) 0.070(7) 0.001(4) -0.015(5) 0.009(4)
C85 0.051(7) 0.120(9) 0.094(9) -0.007(7) -0.005(7) 0.014(6)
C86 0.071(9) 0.113(9) 0.153(13) 0.073(9) -0.042(9) -0.003(7)
C87 0.047(6) 0.073(6) 0.136(11) -0.041(7) -0.014(7) -0.019(5)
C88 0.056(6) 0.036(4) 0.064(6) -0.023(4) -0.001(5) -0.008(4)
C89 0.059(6) 0.042(4) 0.035(5) -0.017(3) -0.010(4) 0.002(4)
C90 0.056(5) 0.040(4) 0.030(4) -0.011(3) 0.003(4) 0.001(4)
C91 0.040(4) 0.030(3) 0.034(4) -0.009(3) 0.005(3) 0.001(3)
C92 0.060(6) 0.025(3) 0.047(5) -0.001(3) 0.006(4) 0.000(3)
C93 0.062(6) 0.029(3) 0.050(5) -0.006(3) 0.016(4) -0.019(4)
C94 0.042(5) 0.029(3) 0.067(6) -0.005(4) 0.002(4) 0.001(3)
C95 0.060(6) 0.042(4) 0.079(7) 0.002(4) 0.031(5) 0.004(4)
C96 0.054(6) 0.057(5) 0.073(7) 0.001(5) -0.008(5) 0.005(4)
C97 0.089(12) 0.183(16) 0.123(13) -0.018(12) 0.005(10) -0.031(10)
C98 0.125(11) 0.067(6) 0.035(6) 0.011(5) -0.015(6) -0.033(6)
C99 0.210(15) 0.037(4) 0.040(6) 0.006(4) 0.065(8) 0.014(6)
C100 0.041(5) 0.042(4) 0.053(5) 0.004(4) -0.006(4) -0.006(4)
C101 0.069(6) 0.031(4) 0.050(6) 0.003(3) -0.013(5) -0.013(4)
C102 0.097(10) 0.092(9) 0.077(9) -0.015(7) 0.023(8) -0.019(7)
C103 0.189(18) 0.063(7) 0.082(10) -0.015(7) -0.055(10) 0.038(9)
C104 0.110(15) 0.23(2) 0.089(12) -0.068(14) 0.007(10) -0.066(15)
C105 0.357 0.081 0.120 -0.051 0.038 -0.057
Cl1 0.0371(11) 0.0528(10) 0.0389(11) -0.0033(8) -0.0011(8) -0.0026(8)
Cl2 0.0378(10) 0.0385(9) 0.0351(10) -0.0023(7) -0.0008(8) 0.0015(7)
Cl3 0.0389(10) 0.0242(7) 0.0257(9) 0.0008(6) 0.0063(7) 0.0010(6)
Cl4 0.0366(9) 0.0274(7) 0.0263(9) -0.0011(6) 0.0077(7) -0.0053(6)
Cl5 0.0326(9) 0.0326(8) 0.0418(11) -0.0067(7) -0.0020(8) -0.0042(7)
Cl6 0.0344(10) 0.0280(7) 0.0413(11) -0.0073(7) 0.0043(8) -0.0020(6)
F1 0.049(3) 0.074(3) 0.081(4) -0.037(3) -0.006(3) 0.021(3)
F2 0.089(5) 0.078(4) 0.108(5) 0.018(3) -0.004(4) -0.041(3)
F3 0.052(3) 0.076(3) 0.048(3) -0.009(2) -0.011(2) 0.010(2)
F4 0.080(4) 0.029(2) 0.119(5) 0.004(3) 0.000(4) 0.001(2)
F5 0.057(4) 0.079(4) 0.099(5) -0.006(3) 0.016(3) -0.005(3)
F6 0.116(6) 0.084(4) 0.062(4) 0.011(3) -0.036(4) -0.002(4)
F7 0.107(8) 0.308(15) 0.137(9) -0.077(9) -0.029(7) 0.045(8)
F8 0.128(9) 0.110(7) 0.317(16) -0.039(8) 0.055(9) 0.029(6)
F9 0.160(11) 0.282(15) 0.166(11) 0.063(10) 0.066(9) -0.034(10)
F10 0.172(9) 0.058(4) 0.122(6) -0.025(4) -0.070(6) -0.002(4)
F11 0.359(19) 0.097(6) 0.092(6) 0.023(5) -0.064(9) -0.055(8)
F12 0.119(10) 0.127(8) 0.49(3) -0.077(12) -0.046(13) 0.054(7)
F13 0.116(8) 0.324(14) 0.083(6) -0.085(8) 0.010(5) -0.059(8)
F14 0.245(17) 0.155(9) 0.32(2) -0.133(12) -0.130(14) 0.106(11)
F15 0.086(8) 0.43(2) 0.203(12) -0.206(14) 0.060(8) -0.073(10)
F16 0.473 0.442 0.876 -0.386 -0.252 0.248
F17 0.690 0.292 0.235 -0.005 -0.075 -0.114
F18 0.458 0.178 0.366 -0.077 -0.135 -0.007
N1 0.030(3) 0.045(3) 0.026(3) 0.003(3) -0.003(3) 0.000(3)
N2 0.032(3) 0.041(3) 0.037(4) -0.009(3) 0.007(3) 0.000(3)
N3 0.031(3) 0.021(2) 0.026(3) 0.003(2) -0.001(2) -0.003(2)
N4 0.036(3) 0.029(3) 0.023(3) 0.004(2) 0.002(3) 0.000(2)
N5 0.031(3) 0.029(3) 0.033(3) -0.007(2) 0.000(3) 0.002(2)
N6 0.033(3) 0.030(3) 0.030(3) -0.002(2) 0.003(3) 0.000(2)
N7 0.029(3) 0.031(3) 0.033(3) -0.002(2) 0.002(3) -0.004(2)
N8 0.032(3) 0.029(3) 0.027(3) -0.004(2) 0.005(3) 0.003(2)
N9 0.028(3) 0.031(3) 0.029(3) 0.000(2) 0.002(3) 0.001(2)
N10 0.036(3) 0.030(3) 0.027(3) -0.002(2) 0.006(3) -0.001(2)
N11 0.024(3) 0.030(3) 0.029(3) 0.001(2) 0.000(2) -0.002(2)
N12 0.028(3) 0.027(3) 0.029(3) 0.000(2) 0.001(2) 0.003(2)
O1 0.055(4) 0.069(4) 0.042(4) 0.014(3) -0.003(3) -0.004(3)
O2 0.050(5) 0.142(7) 0.084(6) -0.052(5) 0.000(4) 0.032(4)
O3 0.083(5) 0.041(3) 0.057(4) 0.013(3) 0.004(4) -0.010(3)
O4 0.073(5) 0.060(3) 0.034(3) -0.004(3) -0.009(3) 0.006(3)
O5 0.083(6) 0.081(4) 0.070(5) -0.007(4) 0.034(4) 0.015(4)
O6 0.114(6) 0.031(3) 0.077(5) -0.006(3) -0.021(4) -0.001(3)
O7 0.154(13) 0.353(19) 0.080(8) -0.084(10) -0.037(8) -0.005(12)
O8 0.098(8) 0.183(10) 0.129(9) 0.085(8) 0.042(7) 0.017(7)
O9 0.215(15) 0.067(6) 0.261(16) 0.019(7) -0.047(12) 0.038(7)
O10 0.195(15) 0.138(9) 0.259(17) -0.019(10) 0.134(13) 0.030(9)
O11 0.41(2) 0.080(6) 0.146(10) 0.062(6) -0.178(13) -0.076(9)
O12 0.116(8) 0.071(5) 0.127(7) 0.020(5) -0.059(6) -0.022(4)
O13 0.083(6) 0.140(7) 0.087(6) 0.035(5) 0.011(5) -0.026(5)
O14 0.105(7) 0.083(5) 0.115(7) 0.038(5) -0.008(6) -0.006(5)
O15 0.095(6) 0.097(5) 0.060(5) -0.013(4) 0.000(4) 0.007(4)
O16 0.226 0.262 0.157 -0.067 -0.007 0.120
O17 0.208 0.301 0.238 -0.065 -0.105 0.121
O18 0.213 0.104 0.147 -0.019 -0.035 -0.018
O34 0.105(7) 0.095(5) 0.070(5) -0.009(4) -0.008(5) 0.031(5)
Ru1 0.0282(3) 0.0416(3) 0.0307(3) 0.0028(2) 0.0040(2) 0.0020(2)
Ru2 0.0287(3) 0.0396(3) 0.0367(4) -0.0067(3) 0.0067(3) -0.0002(2)
Ru3 0.0290(3) 0.0234(2) 0.0247(3) 0.0019(2) 0.0009(2) -0.0026(2)
Ru4 0.0262(3) 0.0224(2) 0.0225(3) -0.0005(2) 0.0024(2) -0.0023(2)
Ru5 0.0329(3) 0.0274(3) 0.0291(3) -0.0066(2) 0.0000(2) -0.0021(2)
Ru6 0.0358(3) 0.0263(2) 0.0306(3) -0.0067(2) 0.0029(3) -0.0039(2)
S1 0.0390(11) 0.0526(11) 0.0375(12) -0.0038(9) 0.0064(9) 0.0096(8)
S2 0.0650(14) 0.0326(9) 0.0325(11) -0.0024(8) 0.0020(10) 0.0084(9)
S3 0.102(2) 0.0534(13) 0.0412(14) 0.0093(10) -0.0044(14) -0.0012(13)
S4 0.0780(19) 0.0414(11) 0.0759(18) 0.0053(11) -0.0229(15) 0.0083(11)
S5 0.0665(17) 0.0654(14) 0.0565(16) 0.0094(12) 0.0057(13) -0.0022(12)
S6 0.122 0.167 0.143 0.013 0.002 -0.025

loop_
_atom_type_symbol
_atom_type_description
_atom_type_scat_dispersion_real
_atom_type_scat_dispersion_imag
_atom_type_scat_source
C C 0.0033 0.0016 'International Tables Vol C Tables 4.2.6.8 and 6.1.1.4'
H H 0.0000 0.0000 'International Tables Vol C Tables 4.2.6.8 and 6.1.1.4'
Cl Cl 0.1484 0.1585 'International Tables Vol C Tables 4.2.6.8 and 6.1.1.4'
F F 0.0171 0.0103 'International Tables Vol C Tables 4.2.6.8 and 6.1.1.4'
N N 0.0061 0.0033 'International Tables Vol C Tables 4.2.6.8 and 6.1.1.4'
O O 0.0106 0.0060 'International Tables Vol C Tables 4.2.6.8 and 6.1.1.4'
Ru Ru -1.2594 0.8363 'International Tables Vol C Tables 4.2.6.8 and 6.1.1.4'
S S 0.1246 0.1234 'International Tables Vol C Tables 4.2.6.8 and 6.1.1.4'

loop_
_geom_angle_atom_site_label_1
_geom_angle_atom_site_label_2
_geom_angle_atom_site_label_3
_geom_angle
N1 C1 C2 122.6(7)
N1 C1 H1 118.7
C2 C1 H1 118.7
C1 C2 C3 119.6(7)
C1 C2 H2 120.2
C3 C2 H2 120.2
C2 C3 C4 117.9(7)
C2 C3 C6 120.3(6)
C4 C3 C6 121.8(7)
C5 C4 C3 119.4(7)
C5 C4 H4 120.3
C3 C4 H4 120.3
N1 C5 C4 122.5(7)
N1 C5 H5 118.7
C4 C5 H5 118.7
N9 C6 N7 125.9(7)
N9 C6 C3 118.2(6)
N7 C6 C3 115.9(6)
N7 C7 N8 125.0(6)
N7 C7 C14 119.5(6)
N8 C7 C14 115.5(6)
N8 C8 N9 124.6(6)
N8 C8 C9 115.7(6)
N9 C8 C9 119.7(6)
C13 C9 C10 116.7(6)
C13 C9 C8 119.6(6)
C10 C9 C8 123.7(6)
C11 C10 C9 119.9(7)
C11 C10 H10 120.0
C9 C10 H10 120.0
N3 C11 C10 121.9(6)
N3 C11 H11 119.0
C10 C11 H11 119.0
N3 C12 C13 122.6(7)
N3 C12 H12 118.7
C13 C12 H12 118.7
C12 C13 C9 121.0(7)
C12 C13 H13 119.5
C9 C13 H13 119.5
C15 C14 C18 118.5(7)
C15 C14 C7 120.6(6)
C18 C14 C7 120.9(7)
C14 C15 C16 119.3(7)
C14 C15 H15 120.4
C16 C15 H15 120.4
N5 C16 C15 123.4(7)
N5 C16 H16 118.3
C15 C16 H16 118.3
N5 C17 C18 123.7(7)
N5 C17 H17 118.2
C18 C17 H17 118.2
C17 C18 C14 118.4(7)
C17 C18 H18 120.8
C14 C18 H18 120.8
N2 C19 C20 121.3(7)
N2 C19 H19 119.3
C20 C19 H19 119.3
C19 C20 C21 119.4(7)
C19 C20 H20 120.3
C21 C20 H20 120.3
C22 C21 C20 118.0(7)
C22 C21 C24 122.2(6)
C20 C21 C24 119.7(7)
C23 C22 C21 119.1(7)
C23 C22 H22 120.5
C21 C22 H22 120.5
N2 C23 C22 123.1(7)
N2 C23 H23 118.4
C22 C23 H23 118.4
N10 C24 N12 125.1(6)
N10 C24 C21 118.0(6)
N12 C24 C21 116.9(6)
N11 C25 N12 125.2(6)
N11 C25 C27 118.8(6)
N12 C25 C27 115.9(6)
N10 C26 N11 125.1(6)
N10 C26 C32 117.7(6)
N11 C26 C32 117.2(6)
C28 C27 C31 118.2(6)
C28 C27 C25 121.9(6)
C31 C27 C25 119.8(6)
C29 C28 C27 119.8(7)
C29 C28 H28 120.1
C27 C28 H28 120.1
N4 C29 C28 122.5(7)
N4 C29 H29 118.7
C28 C29 H29 118.7
N4 C30 C31 123.8(7)
N4 C30 H30 118.1
C31 C30 H30 118.1
C30 C31 C27 118.0(6)
C30 C31 H31 121.0
C27 C31 H31 121.0
C33 C32 C36 118.4(6)
C33 C32 C26 119.9(6)
C36 C32 C26 121.4(6)
C34 C33 C32 119.1(7)
C34 C33 H33 120.4
C32 C33 H33 120.4
N6 C34 C33 122.9(7)
N6 C34 H34 118.6
C33 C34 H34 118.6
N6 C35 C36 122.1(7)
N6 C35 H35 118.9
C36 C35 H35 118.9
C35 C36 C32 119.4(7)
C35 C36 H36 120.3
C32 C36 H36 120.3
C38 C37 H37A 109.5
C38 C37 H37B 109.5
H37A C37 H37B 109.5
C38 C37 H37C 109.5
H37A C37 H37C 109.5
H37B C37 H37C 109.5
C39 C38 C43 116.3(8)
C39 C38 C37 122.3(8)
C43 C38 C37 121.3(8)
C39 C38 Ru1 70.0(4)
C43 C38 Ru1 69.8(4)
C37 C38 Ru1 127.3(7)
C40 C39 C38 121.2(8)
C40 C39 Ru1 71.4(4)
C38 C39 Ru1 72.3(4)
C40 C39 H39 119.4
C38 C39 H39 119.4
Ru1 C39 H39 129.4
C41 C40 C39 120.2(8)
C41 C40 Ru1 71.3(4)
C39 C40 Ru1 70.8(4)
C41 C40 H40 119.9
C39 C40 H40 119.9
Ru1 C40 H40 130.6
C40 C41 C42 118.8(8)
C40 C41 C44 122.4(8)
C42 C41 C44 118.7(8)
C40 C41 Ru1 71.3(5)
C42 C41 Ru1 70.6(5)
C44 C41 Ru1 128.9(5)
C43 C42 C41 120.9(8)
C43 C42 Ru1 72.1(5)
C41 C42 Ru1 71.5(5)
C43 C42 H42 119.6
C41 C42 H42 119.6
Ru1 C42 H42 129.3
C42 C43 C38 122.6(8)
C42 C43 Ru1 71.8(5)
C38 C43 Ru1 72.0(5)
C42 C43 H43 118.7
C38 C43 H43 118.7
Ru1 C43 H43 130.3
C45 C44 C46 111.2(9)
C45 C44 C41 114.3(9)
C46 C44 C41 108.2(9)
C45 C44 H44 107.6
C46 C44 H44 107.6
C41 C44 H44 107.6
C44 C45 H45A 109.5
C44 C45 H45B 109.5
H45A C45 H45B 109.5
C44 C45 H45C 109.5
H45A C45 H45C 109.5
H45B C45 H45C 109.5
C44 C46 H46A 109.5
C44 C46 H46B 109.5
H46A C46 H46B 109.5
C44 C46 H46C 109.5
H46A C46 H46C 109.5
H46B C46 H46C 109.5
C48 C47 H47A 109.5
C48 C47 H47B 109.5
H47A C47 H47B 109.5
C48 C47 H47C 109.5
H47A C47 H47C 109.5
H47B C47 H47C 109.5
C49 C48 C53 118.0(8)
C49 C48 C47 122.6(9)
C53 C48 C47 119.3(10)
C49 C48 Ru2 70.3(5)
C53 C48 Ru2 70.6(5)
C47 C48 Ru2 128.0(7)
C50 C49 C48 119.3(8)
C50 C49 Ru2 70.0(5)
C48 C49 Ru2 71.7(5)
C50 C49 H49 120.3
C48 C49 H49 120.3
Ru2 C49 H49 130.4
C51 C50 C49 123.4(8)
C51 C50 Ru2 73.2(5)
C49 C50 Ru2 71.7(5)
C51 C50 H50 118.3
C49 C50 H50 118.3
Ru2 C50 H50 129.5
C50 C51 C52 116.8(8)
C50 C51 C54 122.8(8)
C52 C51 C54 120.4(8)
C50 C51 Ru2 69.8(5)
C52 C51 Ru2 70.5(5)
C54 C51 Ru2 131.6(6)
C51 C52 C53 123.7(8)
C51 C52 Ru2 72.6(5)
C53 C52 Ru2 71.7(5)
C51 C52 H52 118.1
C53 C52 H52 118.1
Ru2 C52 H52 130.6
C52 C53 C48 118.7(8)
C52 C53 Ru2 70.4(5)
C48 C53 Ru2 71.1(5)
C52 C53 H53 120.7
C48 C53 H53 120.7
Ru2 C53 H53 130.3
C55 C54 C56 112.7(10)
C55 C54 C51 112.7(8)
C56 C54 C51 112.6(8)
C55 C54 H54 106.0
C56 C54 H54 106.0
C51 C54 H54 106.0
C54 C55 H55A 109.5
C54 C55 H55B 109.5
H55A C55 H55B 109.5
C54 C55 H55C 109.5
H55A C55 H55C 109.5
H55B C55 H55C 109.5
C54 C56 H56A 109.5
C54 C56 H56B 109.5
H56A C56 H56B 109.5
C54 C56 H56C 109.5
H56A C56 H56C 109.5
H56B C56 H56C 109.5
C58 C57 H57A 109.5
C58 C57 H57B 109.5
H57A C57 H57B 109.5
C58 C57 H57C 109.5
H57A C57 H57C 109.5
H57B C57 H57C 109.5
C59 C58 C63 118.7(6)
C59 C58 C57 121.5(7)
C63 C58 C57 119.7(7)
C59 C58 Ru3 70.4(4)
C63 C58 Ru3 70.0(3)
C57 C58 Ru3 129.4(5)
C58 C59 C60 120.7(7)
C58 C59 Ru3 72.5(4)
C60 C59 Ru3 71.1(4)
C58 C59 H59 119.7
C60 C59 H59 119.7
Ru3 C59 H59 129.1
C61 C60 C59 120.2(7)
C61 C60 Ru3 73.4(4)
C59 C60 Ru3 70.0(4)
C61 C60 H60 119.9
C59 C60 H60 119.9
Ru3 C60 H60 129.0
C60 C61 C62 118.0(7)
C60 C61 C64 118.4(6)
C62 C61 C64 123.6(7)
C60 C61 Ru3 69.4(4)
C62 C61 Ru3 68.6(4)
C64 C61 Ru3 132.8(4)
C63 C62 C61 122.0(7)
C63 C62 Ru3 71.5(4)
C61 C62 Ru3 74.0(4)
C63 C62 H62 119.0
C61 C62 H62 119.0
Ru3 C62 H62 127.8
C62 C63 C58 120.2(7)
C62 C63 Ru3 71.0(4)
C58 C63 Ru3 71.7(4)
C62 C63 H63 119.9
C58 C63 H63 119.9
Ru3 C63 H63 129.9
C61 C64 C65 108.3(5)
C61 C64 C66 113.6(6)
C65 C64 C66 110.9(7)
C61 C64 H64 108.0
C65 C64 H64 108.0
C66 C64 H64 108.0
C64 C65 H65A 109.5
C64 C65 H65B 109.5
H65A C65 H65B 109.5
C64 C65 H65C 109.5
H65A C65 H65C 109.5
H65B C65 H65C 109.5
C64 C66 H66A 109.5
C64 C66 H66B 109.5
H66A C66 H66B 109.5
C64 C66 H66C 109.5
H66A C66 H66C 109.5
H66B C66 H66C 109.5
C68 C67 H67A 109.5
C68 C67 H67B 109.5
H67A C67 H67B 109.5
C68 C67 H67C 109.5
H67A C67 H67C 109.5
H67B C67 H67C 109.5
C69 C68 C73 117.9(7)
C69 C68 C67 121.3(6)
C73 C68 C67 120.7(7)
C69 C68 Ru4 70.5(4)
C73 C68 Ru4 69.9(4)
C67 C68 Ru4 128.3(5)
C68 C69 C70 120.8(6)
C68 C69 Ru4 72.3(4)
C70 C69 Ru4 70.1(3)
C68 C69 H69 119.6
C70 C69 H69 119.6
Ru4 C69 H69 130.7
C71 C70 C69 120.4(6)
C71 C70 Ru4 72.5(4)
C69 C70 Ru4 71.3(4)
C71 C70 H70 119.8
C69 C70 H70 119.8
Ru4 C70 H70 128.7
C70 C71 C72 118.7(6)
C70 C71 C74 122.5(7)
C72 C71 C74 118.7(6)
C70 C71 Ru4 69.8(4)
C72 C71 Ru4 70.8(4)
C74 C71 Ru4 129.8(5)
C73 C72 C71 119.9(6)
C73 C72 Ru4 70.6(4)
C71 C72 Ru4 71.1(4)
C73 C72 H72 120.1
C71 C72 H72 120.1
Ru4 C72 H72 130.9
C72 C73 C68 122.3(7)
C72 C73 Ru4 72.4(4)
C68 C73 Ru4 72.0(4)
C72 C73 H73 118.9
C68 C73 H73 118.9
Ru4 C73 H73 129.4
C76 C74 C71 116.1(7)
C76 C74 C75 110.9(7)
C71 C74 C75 106.6(6)
C76 C74 H74 107.7
C71 C74 H74 107.7
C75 C74 H74 107.7
C74 C75 H75A 109.5
C74 C75 H75B 109.5
H75A C75 H75B 109.5
C74 C75 H75C 109.5
H75A C75 H75C 109.5
H75B C75 H75C 109.5
C74 C76 H76A 109.5
C74 C76 H76B 109.5
H76A C76 H76B 109.5
C74 C76 H76C 109.5
H76A C76 H76C 109.5
H76B C76 H76C 109.5
C78 C77 H77A 109.5
C78 C77 H77B 109.5
H77A C77 H77B 109.5
C78 C77 H77C 109.5
H77A C77 H77C 109.5
H77B C77 H77C 109.5
C79 C78 C83 116.7(8)
C79 C78 C77 122.2(8)
C83 C78 C77 121.1(8)
C79 C78 Ru5 70.3(4)
C83 C78 Ru5 70.3(5)
C77 C78 Ru5 128.2(6)
C78 C79 C80 122.6(7)
C78 C79 Ru5 72.6(4)
C80 C79 Ru5 71.0(4)
C78 C79 H79 118.7
C80 C79 H79 118.7
Ru5 C79 H79 130.6
C79 C80 C81 120.7(8)
C79 C80 Ru5 70.9(4)
C81 C80 Ru5 72.3(4)
C79 C80 H80 119.6
C81 C80 H80 119.6
Ru5 C80 H80 129.7
C82 C81 C80 116.5(8)
C82 C81 C84 120.5(7)
C80 C81 C84 123.0(8)
C82 C81 Ru5 70.0(4)
C80 C81 Ru5 69.9(4)
C84 C81 Ru5 132.1(6)
C83 C82 C81 122.1(7)
C83 C82 Ru5 71.5(5)
C81 C82 Ru5 72.2(4)
C83 C82 H82 118.9
C81 C82 H82 118.9
Ru5 C82 H82 130.1
C82 C83 C78 121.3(8)
C82 C83 Ru5 71.1(5)
C78 C83 Ru5 71.7(5)
C82 C83 H83 119.3
C78 C83 H83 119.3
Ru5 C83 H83 130.6
C81 C84 C85 116.2(8)
C81 C84 C86 106.9(8)
C85 C84 C86 110.2(9)
C81 C84 H84 107.8
C85 C84 H84 107.8
C86 C84 H84 107.8
C84 C85 H85A 109.5
C84 C85 H85B 109.5
H85A C85 H85B 109.5
C84 C85 H85C 109.5
H85A C85 H85C 109.5
H85B C85 H85C 109.5
C84 C86 H86A 109.5
C84 C86 H86B 109.5
H86A C86 H86B 109.5
C84 C86 H86C 109.5
H86A C86 H86C 109.5
H86B C86 H86C 109.5
C88 C87 H87A 109.5
C88 C87 H87B 109.5
H87A C87 H87B 109.5
C88 C87 H87C 109.5
H87A C87 H87C 109.5
H87B C87 H87C 109.5
C93 C88 C89 117.7(8)
C93 C88 C87 121.9(9)
C89 C88 C87 120.4(9)
C93 C88 Ru6 70.2(4)
C89 C88 Ru6 70.8(4)
C87 C88 Ru6 127.8(6)
C90 C89 C88 120.6(8)
C90 C89 Ru6 70.7(4)
C88 C89 Ru6 71.0(4)
C90 C89 H89 119.7
C88 C89 H89 119.7
Ru6 C89 H89 131.3
C89 C90 C91 122.8(8)
C89 C90 Ru6 72.1(5)
C91 C90 Ru6 72.2(4)
C89 C90 H90 118.6
C91 C90 H90 118.6
Ru6 C90 H90 129.8
C90 C91 C92 117.1(7)
C90 C91 C94 119.1(7)
C92 C91 C94 123.7(7)
C90 C91 Ru6 70.0(4)
C92 C91 Ru6 70.1(4)
C94 C91 Ru6 128.7(5)
C91 C92 C93 120.4(7)
C91 C92 Ru6 72.1(4)
C93 C92 Ru6 70.3(4)
C91 C92 H92 119.8
C93 C92 H92 119.8
Ru6 C92 H92 130.4
C88 C93 C92 121.5(8)
C88 C93 Ru6 72.3(4)
C92 C93 Ru6 71.0(4)
C88 C93 H93 119.3
C92 C93 H93 119.3
Ru6 C93 H93 130.0
C91 C94 C95 110.9(7)
C91 C94 C96 114.1(7)
C95 C94 C96 111.9(7)
C91 C94 H94 106.5
C95 C94 H94 106.5
C96 C94 H94 106.5
C94 C95 H95A 109.5
C94 C95 H95B 109.5
H95A C95 H95B 109.5
C94 C95 H95C 109.5
H95A C95 H95C 109.5
H95B C95 H95C 109.5
C94 C96 H96A 109.5
C94 C96 H96B 109.5
H96A C96 H96B 109.5
C94 C96 H96C 109.5
H96A C96 H96C 109.5
H96B C96 H96C 109.5
C98 C97 H97A 109.5
C98 C97 H97B 109.5
H97A C97 H97B 109.5
C98 C97 H97C 109.5
H97A C97 H97C 109.5
H97B C97 H97C 109.5
O34 C98 C97 120.3(14)
O34 C98 C99 113.9(11)
C97 C98 C99 125.4(11)
C98 C99 H99A 109.5
C98 C99 H99B 109.5
H99A C99 H99B 109.5
C98 C99 H99C 109.5
H99A C99 H99C 109.5
H99B C99 H99C 109.5
F2 C100 F1 106.2(7)
F2 C100 F3 108.3(7)
F1 C100 F3 107.2(7)
F2 C100 S1 112.2(7)
F1 C100 S1 110.9(6)
F3 C100 S1 111.8(5)
F5 C101 F6 107.7(8)
F5 C101 F4 107.3(7)
F6 C101 F4 107.0(7)
F5 C101 S2 112.1(6)
F6 C101 S2 111.1(7)
F4 C101 S2 111.3(6)
F8 C102 F9 106.2(13)
F8 C102 F7 103.2(14)
F9 C102 F7 105.3(13)
F8 C102 S3 115.0(10)
F9 C102 S3 113.4(12)
F7 C102 S3 112.8(10)
F10 C103 F11 114.2(15)
F10 C103 F12 102.7(13)
F11 C103 F12 96.8(13)
F10 C103 S4 120.5(9)
F11 C103 S4 110.7(9)
F12 C103 S4 108.6(14)
F15 C104 F14 117(2)
F15 C104 F13 106.4(17)
F14 C104 F13 106.2(15)
F15 C104 S5 109.9(14)
F14 C104 S5 110.1(15)
F13 C104 S5 106.6(15)
F17 C105 F18 105.459(6)
F17 C105 F16 107.687(6)
F18 C105 F16 108.259(6)
F17 C105 S6 111.125(6)
F18 C105 S6 112.271(5)
F16 C105 S6 111.732(6)
Ru2 Cl1 Ru1 97.75(7)
Ru2 Cl2 Ru1 97.62(7)
Ru4 Cl3 Ru3 98.36(6)
Ru4 Cl4 Ru3 98.04(6)
Ru5 Cl5 Ru6 98.52(7)
Ru6 Cl6 Ru5 98.41(7)
C5 N1 C1 117.9(7)
C5 N1 Ru1 121.0(5)
C1 N1 Ru1 121.0(5)
C19 N2 C23 119.1(7)
C19 N2 Ru2 120.0(5)
C23 N2 Ru2 120.7(5)
C12 N3 C11 117.8(6)
C12 N3 Ru3 121.5(5)
C11 N3 Ru3 120.6(4)
C30 N4 C29 117.5(6)
C30 N4 Ru4 120.9(5)
C29 N4 Ru4 121.4(5)
C16 N5 C17 116.5(6)
C16 N5 Ru5 119.0(5)
C17 N5 Ru5 123.3(5)
C34 N6 C35 117.9(6)
C34 N6 Ru6 119.6(5)
C35 N6 Ru6 122.5(5)
C7 N7 C6 115.0(6)
C8 N8 C7 115.1(6)
C6 N9 C8 114.1(6)
C26 N10 C24 114.5(6)
C25 N11 C26 115.2(6)
C25 N12 C24 114.8(6)
N1 Ru1 C42 160.7(3)
N1 Ru1 C43 154.3(3)
C42 Ru1 C43 36.1(3)
N1 Ru1 C39 93.1(3)
C42 Ru1 C39 79.9(3)
C43 Ru1 C39 67.6(3)
N1 Ru1 C41 122.8(3)
C42 Ru1 C41 37.9(3)
C43 Ru1 C41 66.9(3)
C39 Ru1 C41 67.9(3)
N1 Ru1 C40 95.8(3)
C42 Ru1 C40 67.6(3)
C43 Ru1 C40 79.3(3)
C39 Ru1 C40 37.7(3)
C41 Ru1 C40 37.4(3)
N1 Ru1 C38 116.5(3)
C42 Ru1 C38 67.8(3)
C43 Ru1 C38 38.3(3)
C39 Ru1 C38 37.7(3)
C41 Ru1 C38 80.9(3)
C40 Ru1 C38 68.2(3)
N1 Ru1 Cl1 87.60(16)
C42 Ru1 Cl1 111.4(2)
C43 Ru1 Cl1 89.2(2)
C39 Ru1 Cl1 122.8(2)
C41 Ru1 Cl1 148.6(2)
C40 Ru1 Cl1 160.3(2)
C38 Ru1 Cl1 92.8(2)
N1 Ru1 Cl2 85.79(16)
C42 Ru1 Cl2 93.1(2)
C43 Ru1 Cl2 118.9(2)
C39 Ru1 Cl2 155.2(2)
C41 Ru1 Cl2 91.9(2)
C40 Ru1 Cl2 117.7(2)
C38 Ru1 Cl2 157.0(2)
Cl1 Ru1 Cl2 81.91(6)
N2 Ru2 C50 133.7(3)
N2 Ru2 C52 88.6(3)
C50 Ru2 C52 66.0(3)
N2 Ru2 C49 168.1(3)
C50 Ru2 C49 38.2(4)
C52 Ru2 C49 79.8(3)
N2 Ru2 C53 103.7(3)
C50 Ru2 C53 80.1(3)
C52 Ru2 C53 37.9(3)
C49 Ru2 C53 68.4(3)
N2 Ru2 C48 138.5(3)
C50 Ru2 C48 68.7(4)
C52 Ru2 C48 68.5(3)
C49 Ru2 C48 38.0(4)
C53 Ru2 C48 38.3(3)
N2 Ru2 C51 100.6(3)
C50 Ru2 C51 37.0(3)
C52 Ru2 C51 36.9(3)
C49 Ru2 C51 68.6(3)
C53 Ru2 C51 68.5(3)
C48 Ru2 C51 81.9(3)
N2 Ru2 Cl1 85.98(18)
C50 Ru2 Cl1 139.1(3)
C52 Ru2 Cl1 136.8(3)
C49 Ru2 Cl1 104.1(3)
C53 Ru2 Cl1 102.6(3)
C48 Ru2 Cl1 88.2(2)
C51 Ru2 Cl1 169.9(2)
N2 Ru2 Cl2 87.01(16)
C50 Ru2 Cl2 89.5(2)
C52 Ru2 Cl2 140.3(3)
C49 Ru2 Cl2 100.4(2)
C53 Ru2 Cl2 168.5(3)
C48 Ru2 Cl2 132.7(3)
C51 Ru2 Cl2 105.7(2)
Cl1 Ru2 Cl2 82.13(6)
N3 Ru3 C62 124.1(2)
N3 Ru3 C59 115.2(2)
C62 Ru3 C59 80.6(3)
N3 Ru3 C63 96.2(2)
C62 Ru3 C63 37.6(3)
C59 Ru3 C63 68.0(3)
N3 Ru3 C60 153.1(2)
C62 Ru3 C60 67.6(3)
C59 Ru3 C60 38.9(3)
C63 Ru3 C60 80.6(3)
N3 Ru3 C58 92.3(2)
C62 Ru3 C58 68.4(3)
C59 Ru3 C58 37.1(3)
C63 Ru3 C58 38.3(3)
C60 Ru3 C58 68.5(3)
N3 Ru3 C61 161.5(2)
C62 Ru3 C61 37.4(3)
C59 Ru3 C61 68.4(3)
C63 Ru3 C61 67.8(3)
C60 Ru3 C61 37.2(3)
C58 Ru3 C61 80.6(2)
N3 Ru3 Cl3 83.32(15)
C62 Ru3 Cl3 151.48(19)
C59 Ru3 Cl3 95.24(19)
C63 Ru3 Cl3 161.4(2)
C60 Ru3 Cl3 91.4(2)
C58 Ru3 Cl3 123.1(2)
C61 Ru3 Cl3 114.87(18)
N3 Ru3 Cl4 87.31(14)
C62 Ru3 Cl4 91.65(18)
C59 Ru3 Cl4 156.8(2)
C63 Ru3 Cl4 117.4(2)
C60 Ru3 Cl4 118.02(19)
C58 Ru3 Cl4 155.5(2)
C61 Ru3 Cl4 92.14(17)
Cl3 Ru3 Cl4 81.18(5)
N4 Ru4 C70 95.1(2)
N4 Ru4 C73 150.1(2)
C70 Ru4 C73 80.5(3)
N4 Ru4 C69 90.3(2)
C70 Ru4 C69 38.6(3)
C73 Ru4 C69 67.7(3)
N4 Ru4 C72 162.2(2)
C70 Ru4 C72 68.3(3)
C73 Ru4 C72 37.0(3)
C69 Ru4 C72 80.5(3)
N4 Ru4 C71 124.2(2)
C70 Ru4 C71 37.7(3)
C73 Ru4 C71 67.9(3)
C69 Ru4 C71 68.7(2)
C72 Ru4 C71 38.1(3)
N4 Ru4 C68 112.7(2)
C70 Ru4 C68 68.7(3)
C73 Ru4 C68 38.1(2)
C69 Ru4 C68 37.3(3)
C72 Ru4 C68 68.3(3)
C71 Ru4 C68 81.2(3)
N4 Ru4 Cl3 88.57(15)
C70 Ru4 Cl3 115.23(19)
C73 Ru4 Cl3 120.24(17)
C69 Ru4 Cl3 153.5(2)
C72 Ru4 Cl3 92.88(18)
C71 Ru4 Cl3 90.32(17)
C68 Ru4 Cl3 158.37(19)
N4 Ru4 Cl4 85.77(15)
C70 Ru4 Cl4 163.01(19)
C73 Ru4 Cl4 90.3(2)
C69 Ru4 Cl4 124.5(2)
C72 Ru4 Cl4 112.0(2)
C71 Ru4 Cl4 148.94(19)
C68 Ru4 Cl4 95.3(2)
Cl3 Ru4 Cl4 81.74(5)
N5 Ru5 C79 90.1(3)
N5 Ru5 C80 91.1(3)
C79 Ru5 C80 38.1(3)
N5 Ru5 C82 156.1(3)
C79 Ru5 C82 79.4(3)
C80 Ru5 C82 67.5(3)
N5 Ru5 C83 152.6(3)
C79 Ru5 C83 66.9(3)
C80 Ru5 C83 79.9(3)
C82 Ru5 C83 37.3(3)
N5 Ru5 C78 114.7(3)
C79 Ru5 C78 37.1(3)
C80 Ru5 C78 68.5(3)
C82 Ru5 C78 68.4(3)
C83 Ru5 C78 38.0(3)
N5 Ru5 C81 118.3(3)
C79 Ru5 C81 68.6(3)
C80 Ru5 C81 37.9(3)
C82 Ru5 C81 37.8(3)
C83 Ru5 C81 68.3(3)
C78 Ru5 C81 82.1(3)
N5 Ru5 Cl5 88.39(15)
C79 Ru5 Cl5 159.0(2)
C80 Ru5 Cl5 121.0(2)
C82 Ru5 Cl5 93.7(2)
C83 Ru5 Cl5 118.4(2)
C78 Ru5 Cl5 155.7(2)
C81 Ru5 Cl5 93.8(2)
N5 Ru5 Cl6 88.05(15)
C79 Ru5 Cl6 119.4(2)
C80 Ru5 Cl6 157.4(2)
C82 Ru5 Cl6 115.8(2)
C83 Ru5 Cl6 90.6(2)
C78 Ru5 Cl6 91.4(2)
C81 Ru5 Cl6 153.2(2)
Cl5 Ru5 Cl6 81.51(6)
N6 Ru6 C93 94.6(3)
N6 Ru6 C90 153.8(3)
C93 Ru6 C90 80.1(3)
N6 Ru6 C92 92.2(3)
C93 Ru6 C92 38.7(3)
C90 Ru6 C92 67.6(3)
N6 Ru6 C89 159.4(3)
C93 Ru6 C89 67.6(3)
C90 Ru6 C89 37.2(3)
C92 Ru6 C89 80.4(3)
N6 Ru6 C88 121.3(3)
C93 Ru6 C88 37.5(3)
C90 Ru6 C88 68.4(3)
C92 Ru6 C88 69.0(3)
C89 Ru6 C88 38.1(3)
N6 Ru6 C91 116.4(2)
C93 Ru6 C91 69.2(3)
C90 Ru6 C91 37.7(3)
C92 Ru6 C91 37.9(3)
C89 Ru6 C91 68.2(3)
C88 Ru6 C91 82.1(3)
N6 Ru6 Cl6 85.94(15)
C93 Ru6 Cl6 160.1(2)
C90 Ru6 Cl6 90.6(2)
C92 Ru6 Cl6 121.5(2)
C89 Ru6 Cl6 114.3(2)
C88 Ru6 Cl6 151.7(3)
C91 Ru6 Cl6 92.78(19)
N6 Ru6 Cl5 87.05(16)
C93 Ru6 Cl5 118.3(2)
C90 Ru6 Cl5 118.2(2)
C92 Ru6 Cl5 156.9(2)
C89 Ru6 Cl5 92.3(2)
C88 Ru6 Cl5 91.7(2)
C91 Ru6 Cl5 155.5(2)
Cl6 Ru6 Cl5 81.53(6)
O1 S1 O2 116.0(5)
O1 S1 O3 113.1(4)
O2 S1 O3 114.5(5)
O1 S1 C100 104.1(4)
O2 S1 C100 103.7(4)
O3 S1 C100 103.4(4)
O4 S2 O5 114.3(4)
O4 S2 O6 115.9(4)
O5 S2 O6 115.4(4)
O4 S2 C101 102.8(4)
O5 S2 C101 103.5(4)
O6 S2 C101 102.3(4)
O7 S3 O8 121.4(9)
O7 S3 O9 112.6(10)
O8 S3 O9 112.9(9)
O7 S3 C102 102.5(8)
O8 S3 C102 101.5(6)
O9 S3 C102 102.5(7)
O11 S4 O12 121.6(8)
O11 S4 O10 113.4(12)
O12 S4 O10 104.8(9)
O11 S4 C103 106.1(6)
O12 S4 C103 111.1(6)
O10 S4 C103 97.2(8)
O14 S5 O15 114.5(5)
O14 S5 O13 115.7(6)
O15 S5 O13 115.8(5)
O14 S5 C104 104.3(9)
O15 S5 C104 101.2(7)
O13 S5 C104 102.5(7)
O17 S6 O16 117.017(5)
O17 S6 O18 112.769(6)
O16 S6 O18 113.869(6)
O17 S6 C105 104.244(6)
O16 S6 C105 103.692(6)
O18 S6 C105 103.211(5)

loop_
_geom_bond_atom_site_label_1
_geom_bond_atom_site_label_2
_geom_bond_distance
C1 N1 1.352(9)
C1 C2 1.374(10)
C1 H1 0.9300
C2 C3 1.388(10)
C2 H2 0.9300
C3 C4 1.390(10)
C3 C6 1.482(10)
C4 C5 1.385(10)
C4 H4 0.9300
C5 N1 1.339(9)
C5 H5 0.9300
C6 N9 1.332(9)
C6 N7 1.337(9)
C7 N7 1.320(9)
C7 N8 1.349(8)
C7 C14 1.480(10)
C8 N8 1.329(8)
C8 N9 1.361(9)
C8 C9 1.485(9)
C9 C13 1.384(9)
C9 C10 1.388(9)
C10 C11 1.381(10)
C10 H10 0.9300
C11 N3 1.353(9)
C11 H11 0.9300
C12 N3 1.336(9)
C12 C13 1.357(10)
C12 H12 0.9300
C13 H13 0.9300
C14 C15 1.363(10)
C14 C18 1.396(10)
C15 C16 1.374(10)
C15 H15 0.9300
C16 N5 1.332(9)
C16 H16 0.9300
C17 N5 1.351(9)
C17 C18 1.362(10)
C17 H17 0.9300
C18 H18 0.9300
C19 N2 1.327(9)
C19 C20 1.395(10)
C19 H19 0.9300
C20 C21 1.396(10)
C20 H20 0.9300
C21 C22 1.392(10)
C21 C24 1.475(9)
C22 C23 1.355(10)
C22 H22 0.9300
C23 N2 1.348(10)
C23 H23 0.9300
C24 N10 1.338(9)
C24 N12 1.342(9)
C25 N11 1.321(9)
C25 N12 1.336(9)
C25 C27 1.475(9)
C26 N10 1.338(9)
C26 N11 1.341(8)
C26 C32 1.492(9)
C27 C28 1.377(10)
C27 C31 1.404(9)
C28 C29 1.376(10)
C28 H28 0.9300
C29 N4 1.342(9)
C29 H29 0.9300
C30 N4 1.341(9)
C30 C31 1.377(9)
C30 H30 0.9300
C31 H31 0.9300
C32 C33 1.372(10)
C32 C36 1.382(9)
C33 C34 1.366(10)
C33 H33 0.9300
C34 N6 1.334(9)
C34 H34 0.9300
C35 N6 1.347(9)
C35 C36 1.364(10)
C35 H35 0.9300
C36 H36 0.9300
C37 C38 1.478(13)
C37 H37A 0.9600
C37 H37B 0.9600
C37 H37C 0.9600
C38 C39 1.416(12)
C38 C43 1.437(12)
C38 Ru1 2.207(8)
C39 C40 1.411(12)
C39 Ru1 2.177(7)
C39 H39 0.9300
C40 C41 1.400(11)
C40 Ru1 2.185(7)
C40 H40 0.9300
C41 C42 1.416(12)
C41 C44 1.551(12)
C41 Ru1 2.184(8)
C42 C43 1.349(12)
C42 Ru1 2.173(8)
C42 H42 0.9300
C43 Ru1 2.177(8)
C43 H43 0.9300
C44 C45 1.498(15)
C44 C46 1.518(14)
C44 H44 0.9800
C45 H45A 0.9600
C45 H45B 0.9600
C45 H45C 0.9600
C46 H46A 0.9600
C46 H46B 0.9600
C46 H46C 0.9600
C47 C48 1.486(13)
C47 H47A 0.9600
C47 H47B 0.9600
C47 H47C 0.9600
C48 C49 1.423(13)
C48 C53 1.439(13)
C48 Ru2 2.195(8)
C49 C50 1.419(13)
C49 Ru2 2.177(8)
C49 H49 0.9300
C50 C51 1.382(13)
C50 Ru2 2.155(8)
C50 H50 0.9300
C51 C52 1.385(12)
C51 C54 1.519(12)
C51 Ru2 2.198(8)
C52 C53 1.417(13)
C52 Ru2 2.172(8)
C52 H52 0.9300
C53 Ru2 2.189(8)
C53 H53 0.9300
C54 C55 1.489(14)
C54 C56 1.508(14)
C54 H54 0.9800
C55 H55A 0.9600
C55 H55B 0.9600
C55 H55C 0.9600
C56 H56A 0.9600
C56 H56B 0.9600
C56 H56C 0.9600
C57 C58 1.496(10)
C57 H57A 0.9600
C57 H57B 0.9600
C57 H57C 0.9600
C58 C59 1.395(10)
C58 C63 1.438(11)
C58 Ru3 2.204(6)
C59 C60 1.453(10)
C59 Ru3 2.177(6)
C59 H59 0.9300
C60 C61 1.414(10)
C60 Ru3 2.192(7)
C60 H60 0.9300
C61 C62 1.418(10)
C61 C64 1.510(9)
C61 Ru3 2.244(7)
C62 C63 1.402(10)
C62 Ru3 2.174(7)
C62 H62 0.9300
C63 Ru3 2.181(6)
C63 H63 0.9300
C64 C65 1.526(10)
C64 C66 1.533(10)
C64 H64 0.9800
C65 H65A 0.9600
C65 H65B 0.9600
C65 H65C 0.9600
C66 H66A 0.9600
C66 H66B 0.9600
C66 H66C 0.9600
C67 C68 1.510(10)
C67 H67A 0.9600
C67 H67B 0.9600
C67 H67C 0.9600
C68 C69 1.398(10)
C68 C73 1.428(9)
C68 Ru4 2.199(7)
C69 C70 1.433(10)
C69 Ru4 2.176(6)
C69 H69 0.9300
C70 C71 1.408(10)
C70 Ru4 2.160(6)
C70 H70 0.9300
C71 C72 1.432(10)
C71 C74 1.509(10)
C71 Ru4 2.196(6)
C72 C73 1.385(10)
C72 Ru4 2.193(7)
C72 H72 0.9300
C73 Ru4 2.171(7)
C73 H73 0.9300
C74 C76 1.504(12)
C74 C75 1.560(11)
C74 H74 0.9800
C75 H75A 0.9600
C75 H75B 0.9600
C75 H75C 0.9600
C76 H76A 0.9600
C76 H76B 0.9600
C76 H76C 0.9600
C77 C78 1.482(12)
C77 H77A 0.9600
C77 H77B 0.9600
C77 H77C 0.9600
C78 C79 1.389(12)
C78 C83 1.425(11)
C78 Ru5 2.196(8)
C79 C80 1.414(11)
C79 Ru5 2.168(7)
C79 H79 0.9300
C80 C81 1.418(10)
C80 Ru5 2.169(7)
C80 H80 0.9300
C81 C82 1.417(12)
C81 C84 1.489(12)
C81 Ru5 2.201(7)
C82 C83 1.393(12)
C82 Ru5 2.173(8)
C82 H82 0.9300
C83 Ru5 2.178(8)
C83 H83 0.9300
C84 C85 1.498(15)
C84 C86 1.541(13)
C84 H84 0.9800
C85 H85A 0.9600
C85 H85B 0.9600
C85 H85C 0.9600
C86 H86A 0.9600
C86 H86B 0.9600
C86 H86C 0.9600
C87 C88 1.476(13)
C87 H87A 0.9600
C87 H87B 0.9600
C87 H87C 0.9600
C88 C93 1.403(12)
C88 C89 1.435(13)
C88 Ru6 2.197(8)
C89 C90 1.394(12)
C89 Ru6 2.194(7)
C89 H89 0.9300
C90 C91 1.416(11)
C90 Ru6 2.177(8)
C90 H90 0.9300
C91 C92 1.423(11)
C91 C94 1.509(11)
C91 Ru6 2.206(7)
C92 C93 1.439(12)
C92 Ru6 2.179(7)
C92 H92 0.9300
C93 Ru6 2.170(7)
C93 H93 0.9300
C94 C95 1.532(12)
C94 C96 1.544(12)
C94 H94 0.9800
C95 H95A 0.9600
C95 H95B 0.9600
C95 H95C 0.9600
C96 H96A 0.9600
C96 H96B 0.9600
C96 H96C 0.9600
C97 C98 1.396(18)
C97 H97A 0.9600
C97 H97B 0.9600
C97 H97C 0.9600
C98 O34 1.193(11)
C98 C99 1.616(18)
C99 H99A 0.9600
C99 H99B 0.9600
C99 H99C 0.9600
C100 F2 1.309(9)
C100 F1 1.321(10)
C100 F3 1.331(9)
C100 S1 1.813(8)
C101 F5 1.320(11)
C101 F6 1.331(10)
C101 F4 1.332(8)
C101 S2 1.812(9)
C102 F8 1.258(14)
C102 F9 1.301(15)
C102 F7 1.318(15)
C102 S3 1.803(15)
C103 F10 1.198(14)
C103 F11 1.323(16)
C103 F12 1.35(2)
C103 S4 1.778(12)
C104 F15 1.263(19)
C104 F14 1.27(3)
C104 F13 1.376(19)
C104 S5 1.84(2)
C105 F17 1.3102
C105 F18 1.31856(11)
C105 F16 1.32556(10)
C105 S6 1.82741(13)
Cl1 Ru2 2.430(2)
Cl1 Ru1 2.4352(19)
Cl2 Ru2 2.4322(18)
Cl2 Ru1 2.4378(18)
Cl3 Ru4 2.4219(16)
Cl3 Ru3 2.4385(17)
Cl4 Ru4 2.4305(16)
Cl4 Ru3 2.4416(16)
Cl5 Ru5 2.4311(17)
Cl5 Ru6 2.4354(18)
Cl6 Ru6 2.4324(17)
Cl6 Ru5 2.4379(17)
N1 Ru1 2.128(6)
N2 Ru2 2.123(6)
N3 Ru3 2.140(6)
N4 Ru4 2.122(6)
N5 Ru5 2.112(6)
N6 Ru6 2.122(6)
O1 S1 1.410(6)
O2 S1 1.416(7)
O3 S1 1.438(6)
O4 S2 1.423(6)
O5 S2 1.428(7)
O6 S2 1.428(6)
O7 S3 1.344(10)
O8 S3 1.378(9)
O9 S3 1.401(10)
O10 S4 1.411(12)
O11 S4 1.291(9)
O12 S4 1.391(8)
O13 S5 1.437(9)
O14 S5 1.375(7)
O15 S5 1.409(8)
O16 S6 1.42438(11)
O17 S6 1.41070(12)
O18 S6 1.44277(11)

loop_
_geom_torsion_atom_site_label_1
_geom_torsion_atom_site_label_2
_geom_torsion_atom_site_label_3
_geom_torsion_atom_site_label_4
_geom_torsion
N1 C1 C2 C3 -0.4(11)
C1 C2 C3 C4 -2.5(10)
C1 C2 C3 C6 176.2(6)
C2 C3 C4 C5 3.5(9)
C6 C3 C4 C5 -175.2(6)
C3 C4 C5 N1 -1.7(10)
C2 C3 C6 N9 175.7(6)
C4 C3 C6 N9 -5.7(9)
C2 C3 C6 N7 -5.0(9)
C4 C3 C6 N7 173.6(6)
N8 C8 C9 C13 6.6(8)
N9 C8 C9 C13 -174.4(6)
N8 C8 C9 C10 -171.9(6)
N9 C8 C9 C10 7.0(9)
C13 C9 C10 C11 -1.4(9)
C8 C9 C10 C11 177.2(6)
C9 C10 C11 N3 0.0(9)
N3 C12 C13 C9 0.2(10)
C10 C9 C13 C12 1.4(9)
C8 C9 C13 C12 -177.3(6)
N7 C7 C14 C15 177.5(6)
N8 C7 C14 C15 -1.7(9)
N7 C7 C14 C18 0.3(9)
N8 C7 C14 C18 -179.0(6)
C18 C14 C15 C16 3.5(10)
C7 C14 C15 C16 -173.8(6)
C14 C15 C16 N5 1.0(11)
N5 C17 C18 C14 0.8(11)
C15 C14 C18 C17 -4.3(10)
C7 C14 C18 C17 173.0(6)
N2 C19 C20 C21 -1.3(10)
C19 C20 C21 C22 1.5(10)
C19 C20 C21 C24 -175.5(6)
C20 C21 C22 C23 0.1(10)
C24 C21 C22 C23 177.1(6)
C21 C22 C23 N2 -2.2(11)
C22 C21 C24 N10 -8.4(9)
C20 C21 C24 N10 168.5(6)
C22 C21 C24 N12 171.4(6)
C20 C21 C24 N12 -11.7(8)
N11 C25 C27 C28 -169.9(6)
N12 C25 C27 C28 8.4(9)
N11 C25 C27 C31 8.5(9)
N12 C25 C27 C31 -173.2(6)
C31 C27 C28 C29 -1.7(9)
C25 C27 C28 C29 176.7(6)
C27 C28 C29 N4 0.2(10)
N4 C30 C31 C27 0.7(10)
C28 C27 C31 C30 1.3(9)
C25 C27 C31 C30 -177.1(6)
N10 C26 C32 C33 -179.3(6)
N11 C26 C32 C33 2.3(9)
N10 C26 C32 C36 5.9(9)
N11 C26 C32 C36 -172.5(6)
C36 C32 C33 C34 3.9(9)
C26 C32 C33 C34 -171.1(6)
C32 C33 C34 N6 -0.2(11)
N6 C35 C36 C32 -0.3(10)
C33 C32 C36 C35 -3.6(9)
C26 C32 C36 C35 171.3(6)
C43 C38 C39 C40 -0.4(12)
C37 C38 C39 C40 -176.4(8)
Ru1 C38 C39 C40 -54.2(7)
C43 C38 C39 Ru1 53.8(6)
C37 C38 C39 Ru1 -122.2(8)
C38 C39 C40 C41 1.2(12)
Ru1 C39 C40 C41 -53.5(7)
C38 C39 C40 Ru1 54.6(7)
C39 C40 C41 C42 -0.9(11)
Ru1 C40 C41 C42 -54.1(6)
C39 C40 C41 C44 178.1(7)
Ru1 C40 C41 C44 124.8(7)
C39 C40 C41 Ru1 53.2(7)
C40 C41 C42 C43 -0.2(11)
C44 C41 C42 C43 -179.2(7)
Ru1 C41 C42 C43 -54.7(7)
C40 C41 C42 Ru1 54.5(6)
C44 C41 C42 Ru1 -124.5(7)
C41 C42 C43 C38 1.0(12)
Ru1 C42 C43 C38 -53.4(7)
C41 C42 C43 Ru1 54.4(7)
C39 C38 C43 C42 -0.7(12)
C37 C38 C43 C42 175.4(8)
Ru1 C38 C43 C42 53.3(7)
C39 C38 C43 Ru1 -54.0(7)
C37 C38 C43 Ru1 122.1(8)
C40 C41 C44 C45 -18.9(12)
C42 C41 C44 C45 160.1(8)
Ru1 C41 C44 C45 72.6(11)
C40 C41 C44 C46 105.6(11)
C42 C41 C44 C46 -75.5(11)
Ru1 C41 C44 C46 -163.0(8)
C53 C48 C49 C50 0.6(12)
C47 C48 C49 C50 -176.4(8)
Ru2 C48 C49 C50 -53.3(7)
C53 C48 C49 Ru2 53.8(7)
C47 C48 C49 Ru2 -123.2(8)
C48 C49 C50 C51 -0.3(13)
Ru2 C49 C50 C51 -54.4(8)
C48 C49 C50 Ru2 54.0(7)
C49 C50 C51 C52 -0.5(13)
Ru2 C50 C51 C52 -54.2(7)
C49 C50 C51 C54 -179.1(8)
Ru2 C50 C51 C54 127.2(8)
C49 C50 C51 Ru2 53.7(8)
C50 C51 C52 C53 1.2(13)
C54 C51 C52 C53 179.8(8)
Ru2 C51 C52 C53 -52.7(8)
C50 C51 C52 Ru2 53.9(7)
C54 C51 C52 Ru2 -127.5(8)
C51 C52 C53 C48 -0.9(13)
Ru2 C52 C53 C48 -54.0(7)
C51 C52 C53 Ru2 53.1(8)
C49 C48 C53 C52 0.0(12)
C47 C48 C53 C52 177.1(8)
Ru2 C48 C53 C52 53.7(7)
C49 C48 C53 Ru2 -53.7(7)
C47 C48 C53 Ru2 123.4(8)
C50 C51 C54 C55 109.0(11)
C52 C51 C54 C55 -69.5(13)
Ru2 C51 C54 C55 -159.7(9)
C50 C51 C54 C56 -19.9(13)
C52 C51 C54 C56 161.6(9)
Ru2 C51 C54 C56 71.5(12)
C63 C58 C59 C60 2.0(9)
C57 C58 C59 C60 179.3(6)
Ru3 C58 C59 C60 54.4(5)
C63 C58 C59 Ru3 -52.4(5)
C57 C58 C59 Ru3 124.9(6)
C58 C59 C60 C61 0.6(10)
Ru3 C59 C60 C61 55.7(5)
C58 C59 C60 Ru3 -55.1(6)
C59 C60 C61 C62 -3.9(9)
Ru3 C60 C61 C62 50.2(5)
C59 C60 C61 C64 177.4(6)
Ru3 C60 C61 C64 -128.5(5)
C59 C60 C61 Ru3 -54.1(5)
C60 C61 C62 C63 4.7(9)
C64 C61 C62 C63 -176.7(6)
Ru3 C61 C62 C63 55.3(6)
C60 C61 C62 Ru3 -50.6(5)
C64 C61 C62 Ru3 128.0(6)
C61 C62 C63 C58 -2.2(10)
Ru3 C62 C63 C58 54.3(5)
C61 C62 C63 Ru3 -56.4(6)
C59 C58 C63 C62 -1.3(9)
C57 C58 C63 C62 -178.6(6)
Ru3 C58 C63 C62 -53.9(5)
C59 C58 C63 Ru3 52.6(5)
C57 C58 C63 Ru3 -124.8(6)
C60 C61 C64 C65 -68.3(8)
C62 C61 C64 C65 113.1(7)
Ru3 C61 C64 C65 -155.8(6)
C60 C61 C64 C66 168.0(6)
C62 C61 C64 C66 -10.6(9)
Ru3 C61 C64 C66 80.5(8)
C73 C68 C69 C70 0.3(10)
C67 C68 C69 C70 -176.4(6)
Ru4 C68 C69 C70 -52.7(6)
C73 C68 C69 Ru4 53.0(6)
C67 C68 C69 Ru4 -123.7(7)
C68 C69 C70 C71 -1.8(10)
Ru4 C69 C70 C71 -55.5(5)
C68 C69 C70 Ru4 53.7(6)
C69 C70 C71 C72 1.8(9)
Ru4 C70 C71 C72 -53.0(5)
C69 C70 C71 C74 179.9(6)
Ru4 C70 C71 C74 125.0(6)
C69 C70 C71 Ru4 54.9(6)
C70 C71 C72 C73 -0.5(9)
C74 C71 C72 C73 -178.7(6)
Ru4 C71 C72 C73 -53.1(6)
C70 C71 C72 Ru4 52.5(5)
C74 C71 C72 Ru4 -125.6(6)
C71 C72 C73 C68 -1.0(10)
Ru4 C72 C73 C68 -54.2(6)
C71 C72 C73 Ru4 53.3(6)
C69 C68 C73 C72 1.1(10)
C67 C68 C73 C72 177.8(6)
Ru4 C68 C73 C72 54.4(6)
C69 C68 C73 Ru4 -53.3(6)
C67 C68 C73 Ru4 123.4(6)
C70 C71 C74 C76 -21.4(10)
C72 C71 C74 C76 156.7(6)
Ru4 C71 C74 C76 68.4(8)
C70 C71 C74 C75 102.6(8)
C72 C71 C74 C75 -79.3(8)
Ru4 C71 C74 C75 -167.5(6)
C83 C78 C79 C80 1.8(11)
C77 C78 C79 C80 -176.2(7)
Ru5 C78 C79 C80 -52.7(7)
C83 C78 C79 Ru5 54.5(6)
C77 C78 C79 Ru5 -123.4(8)
C78 C79 C80 C81 -1.1(11)
Ru5 C79 C80 C81 -54.5(6)
C78 C79 C80 Ru5 53.4(7)
C79 C80 C81 C82 0.0(10)
Ru5 C80 C81 C82 -53.9(6)
C79 C80 C81 C84 -178.3(7)
Ru5 C80 C81 C84 127.8(7)
C79 C80 C81 Ru5 53.9(6)
C80 C81 C82 C83 0.3(11)
C84 C81 C82 C83 178.7(7)
Ru5 C81 C82 C83 -53.5(7)
C80 C81 C82 Ru5 53.8(6)
C84 C81 C82 Ru5 -127.9(7)
C81 C82 C83 C78 0.4(11)
Ru5 C82 C83 C78 -53.4(7)
C81 C82 C83 Ru5 53.8(7)
C79 C78 C83 C82 -1.4(11)
C77 C78 C83 C82 176.5(7)
Ru5 C78 C83 C82 53.1(7)
C79 C78 C83 Ru5 -54.5(6)
C77 C78 C83 Ru5 123.4(7)
C82 C81 C84 C85 152.9(9)
C80 C81 C84 C85 -28.9(11)
Ru5 C81 C84 C85 63.0(11)
C82 C81 C84 C86 -83.7(10)
C80 C81 C84 C86 94.6(11)
Ru5 C81 C84 C86 -173.5(8)
C93 C88 C89 C90 -1.5(10)
C87 C88 C89 C90 175.8(7)
Ru6 C88 C89 C90 52.5(6)
C93 C88 C89 Ru6 -54.0(6)
C87 C88 C89 Ru6 123.2(7)
C88 C89 C90 C91 1.2(10)
Ru6 C89 C90 C91 53.9(6)
C88 C89 C90 Ru6 -52.7(6)
C89 C90 C91 C92 -0.2(10)
Ru6 C90 C91 C92 53.6(5)
C89 C90 C91 C94 -177.8(6)
Ru6 C90 C91 C94 -124.1(6)
C89 C90 C91 Ru6 -53.8(6)
C90 C91 C92 C93 -0.5(9)
C94 C91 C92 C93 177.1(6)
Ru6 C91 C92 C93 53.1(6)
C90 C91 C92 Ru6 -53.6(5)
C94 C91 C92 Ru6 123.9(6)
C89 C88 C93 C92 0.9(10)
C87 C88 C93 C92 -176.4(7)
Ru6 C88 C93 C92 -53.5(6)
C89 C88 C93 Ru6 54.3(6)
C87 C88 C93 Ru6 -122.9(7)
C91 C92 C93 C88 0.1(10)
Ru6 C92 C93 C88 54.0(6)
C91 C92 C93 Ru6 -53.9(6)
C90 C91 C94 C95 -55.9(8)
C92 C91 C94 C95 126.6(7)
Ru6 C91 C94 C95 -142.9(6)
C90 C91 C94 C96 176.6(6)
C92 C91 C94 C96 -0.9(10)
Ru6 C91 C94 C96 89.7(8)
C4 C5 N1 C1 -1.2(10)
C4 C5 N1 Ru1 175.5(5)
C2 C1 N1 C5 2.2(10)
C2 C1 N1 Ru1 -174.5(5)
C20 C19 N2 C23 -0.6(10)
C20 C19 N2 Ru2 172.8(5)
C22 C23 N2 C19 2.4(11)
C22 C23 N2 Ru2 -171.0(6)
C13 C12 N3 C11 -1.7(9)
C13 C12 N3 Ru3 174.9(5)
C10 C11 N3 C12 1.6(9)
C10 C11 N3 Ru3 -175.0(5)
C31 C30 N4 C29 -2.2(9)
C31 C30 N4 Ru4 173.4(5)
C28 C29 N4 C30 1.8(9)
C28 C29 N4 Ru4 -173.8(5)
C15 C16 N5 C17 -4.4(10)
C15 C16 N5 Ru5 163.8(5)
C18 C17 N5 C16 3.5(10)
C18 C17 N5 Ru5 -164.2(6)
C33 C34 N6 C35 -3.7(10)
C33 C34 N6 Ru6 172.9(5)
C36 C35 N6 C34 4.0(10)
C36 C35 N6 Ru6 -172.5(5)
N8 C7 N7 C6 4.1(9)
C14 C7 N7 C6 -175.1(5)
N9 C6 N7 C7 2.4(9)
C3 C6 N7 C7 -176.8(5)
N9 C8 N8 C7 3.8(9)
C9 C8 N8 C7 -177.3(5)
N7 C7 N8 C8 -6.9(9)
C14 C7 N8 C8 172.3(5)
N7 C6 N9 C8 -5.0(9)
C3 C6 N9 C8 174.2(5)
N8 C8 N9 C6 1.7(9)
C9 C8 N9 C6 -177.2(5)
N11 C26 N10 C24 1.6(9)
C32 C26 N10 C24 -176.7(5)
N12 C24 N10 C26 1.1(9)
C21 C24 N10 C26 -179.1(5)
N12 C25 N11 C26 0.6(9)
C27 C25 N11 C26 178.7(5)
N10 C26 N11 C25 -2.4(9)
C32 C26 N11 C25 175.9(5)
N11 C25 N12 C24 1.8(9)
C27 C25 N12 C24 -176.4(5)
N10 C24 N12 C25 -2.7(9)
C21 C24 N12 C25 177.5(5)
C5 N1 Ru1 C42 30.6(10)
C1 N1 Ru1 C42 -152.9(7)
C5 N1 Ru1 C43 138.0(7)
C1 N1 Ru1 C43 -45.4(9)
C5 N1 Ru1 C39 98.3(6)
C1 N1 Ru1 C39 -85.2(6)
C5 N1 Ru1 C41 32.7(6)
C1 N1 Ru1 C41 -150.8(5)
C5 N1 Ru1 C40 60.5(6)
C1 N1 Ru1 C40 -122.9(6)
C5 N1 Ru1 C38 129.1(5)
C1 N1 Ru1 C38 -54.4(6)
C5 N1 Ru1 Cl1 -139.0(5)
C1 N1 Ru1 Cl1 37.6(5)
C5 N1 Ru1 Cl2 -56.9(5)
C1 N1 Ru1 Cl2 119.7(5)
C43 C42 Ru1 N1 135.5(7)
C41 C42 Ru1 N1 2.9(10)
C41 C42 Ru1 C43 -132.6(7)
C43 C42 Ru1 C39 65.7(5)
C41 C42 Ru1 C39 -66.9(5)
C43 C42 Ru1 C41 132.6(7)
C43 C42 Ru1 C40 103.0(5)
C41 C42 Ru1 C40 -29.6(5)
C43 C42 Ru1 C38 28.4(5)
C41 C42 Ru1 C38 -104.2(5)
C43 C42 Ru1 Cl1 -55.7(5)
C41 C42 Ru1 Cl1 171.6(4)
C43 C42 Ru1 Cl2 -138.3(5)
C41 C42 Ru1 Cl2 89.1(4)
C42 C43 Ru1 N1 -147.6(6)
C38 C43 Ru1 N1 -13.0(10)
C38 C43 Ru1 C42 134.6(8)
C42 C43 Ru1 C39 -104.0(5)
C38 C43 Ru1 C39 30.7(5)
C42 C43 Ru1 C41 -29.4(5)
C38 C43 Ru1 C41 105.2(6)
C42 C43 Ru1 C40 -66.4(5)
C38 C43 Ru1 C40 68.2(5)
C42 C43 Ru1 C38 -134.6(8)
C42 C43 Ru1 Cl1 129.7(5)
C38 C43 Ru1 Cl1 -95.7(5)
C42 C43 Ru1 Cl2 49.4(5)
C38 C43 Ru1 Cl2 -175.9(4)
C40 C39 Ru1 N1 -95.6(5)
C38 C39 Ru1 N1 131.5(5)
C40 C39 Ru1 C42 66.3(5)
C38 C39 Ru1 C42 -66.6(6)
C40 C39 Ru1 C43 101.8(6)
C38 C39 Ru1 C43 -31.1(5)
C40 C39 Ru1 C41 28.7(5)
C38 C39 Ru1 C41 -104.2(6)
C38 C39 Ru1 C40 -132.9(8)
C40 C39 Ru1 C38 132.9(8)
C40 C39 Ru1 Cl1 175.3(4)
C38 C39 Ru1 Cl1 42.4(6)
C40 C39 Ru1 Cl2 -9.0(9)
C38 C39 Ru1 Cl2 -141.9(5)
C40 C41 Ru1 N1 49.9(6)
C42 C41 Ru1 N1 -178.9(4)
C44 C41 Ru1 N1 -67.1(9)
C40 C41 Ru1 C42 -131.2(7)
C44 C41 Ru1 C42 111.8(10)
C40 C41 Ru1 C43 -103.1(5)
C42 C41 Ru1 C43 28.1(4)
C44 C41 Ru1 C43 139.9(9)
C40 C41 Ru1 C39 -29.0(5)
C42 C41 Ru1 C39 102.2(5)
C44 C41 Ru1 C39 -146.0(9)
C42 C41 Ru1 C40 131.2(7)
C44 C41 Ru1 C40 -117.0(11)
C40 C41 Ru1 C38 -65.8(5)
C42 C41 Ru1 C38 65.4(5)
C44 C41 Ru1 C38 177.1(9)
C40 C41 Ru1 Cl1 -146.3(4)
C42 C41 Ru1 Cl1 -15.1(7)
C44 C41 Ru1 Cl1 96.7(9)
C40 C41 Ru1 Cl2 136.2(5)
C42 C41 Ru1 Cl2 -92.6(4)
C44 C41 Ru1 Cl2 19.1(8)
C41 C40 Ru1 N1 -139.7(5)
C39 C40 Ru1 N1 87.4(5)
C41 C40 Ru1 C42 30.0(5)
C39 C40 Ru1 C42 -102.8(6)
C41 C40 Ru1 C43 65.8(5)
C39 C40 Ru1 C43 -67.1(5)
C41 C40 Ru1 C39 132.9(8)
C39 C40 Ru1 C41 -132.9(8)
C41 C40 Ru1 C38 104.0(6)
C39 C40 Ru1 C38 -28.8(5)
C41 C40 Ru1 Cl1 121.1(7)
C39 C40 Ru1 Cl1 -11.8(10)
C41 C40 Ru1 Cl2 -51.4(5)
C39 C40 Ru1 Cl2 175.7(4)
C39 C38 Ru1 N1 -56.7(6)
C43 C38 Ru1 N1 173.7(5)
C37 C38 Ru1 N1 59.2(9)
C39 C38 Ru1 C42 102.6(6)
C43 C38 Ru1 C42 -26.9(5)
C37 C38 Ru1 C42 -141.5(9)
C39 C38 Ru1 C43 129.5(8)
C37 C38 Ru1 C43 -114.6(10)
C43 C38 Ru1 C39 -129.5(8)
C37 C38 Ru1 C39 115.9(10)
C39 C38 Ru1 C41 65.5(5)
C43 C38 Ru1 C41 -64.0(5)
C37 C38 Ru1 C41 -178.6(9)
C39 C38 Ru1 C40 28.9(5)
C43 C38 Ru1 C40 -100.7(6)
C37 C38 Ru1 C40 144.8(9)
C39 C38 Ru1 Cl1 -145.5(5)
C43 C38 Ru1 Cl1 85.0(5)
C37 C38 Ru1 Cl1 -29.5(8)
C39 C38 Ru1 Cl2 138.6(6)
C43 C38 Ru1 Cl2 9.1(10)
C37 C38 Ru1 Cl2 -105.5(9)
Ru2 Cl1 Ru1 N1 91.88(16)
Ru2 Cl1 Ru1 C42 -84.4(2)
Ru2 Cl1 Ru1 C43 -113.6(2)
Ru2 Cl1 Ru1 C39 -176.0(3)
Ru2 Cl1 Ru1 C41 -74.5(4)
Ru2 Cl1 Ru1 C40 -167.5(7)
Ru2 Cl1 Ru1 C38 -151.7(2)
Ru2 Cl1 Ru1 Cl2 5.79(7)
Ru2 Cl2 Ru1 N1 -93.95(16)
Ru2 Cl2 Ru1 C42 105.4(2)
Ru2 Cl2 Ru1 C43 78.7(3)
Ru2 Cl2 Ru1 C39 177.9(6)
Ru2 Cl2 Ru1 C41 143.3(2)
Ru2 Cl2 Ru1 C40 171.7(3)
Ru2 Cl2 Ru1 C38 72.3(6)
Ru2 Cl2 Ru1 Cl1 -5.78(7)
C19 N2 Ru2 C50 -37.3(7)
C23 N2 Ru2 C50 136.1(6)
C19 N2 Ru2 C52 -91.4(6)
C23 N2 Ru2 C52 81.9(6)
C19 N2 Ru2 C49 -79.9(16)
C23 N2 Ru2 C49 93.4(17)
C19 N2 Ru2 C53 -126.6(6)
C23 N2 Ru2 C53 46.8(6)
C19 N2 Ru2 C48 -145.9(5)
C23 N2 Ru2 C48 27.4(7)
C19 N2 Ru2 C51 -56.3(6)
C23 N2 Ru2 C51 117.0(6)
C19 N2 Ru2 Cl1 131.4(5)
C23 N2 Ru2 Cl1 -55.2(5)
C19 N2 Ru2 Cl2 49.1(5)
C23 N2 Ru2 Cl2 -137.6(5)
C51 C50 Ru2 N2 -32.1(7)
C49 C50 Ru2 N2 -167.0(4)
C51 C50 Ru2 C52 30.4(5)
C49 C50 Ru2 C52 -104.5(6)
C51 C50 Ru2 C49 134.9(8)
C51 C50 Ru2 C53 67.3(5)
C49 C50 Ru2 C53 -67.5(5)
C51 C50 Ru2 C48 105.5(6)
C49 C50 Ru2 C48 -29.4(5)
C49 C50 Ru2 C51 -134.9(8)
C51 C50 Ru2 Cl1 165.2(4)
C49 C50 Ru2 Cl1 30.3(7)
C51 C50 Ru2 Cl2 -117.5(5)
C49 C50 Ru2 Cl2 107.6(5)
C51 C52 Ru2 N2 109.7(5)
C53 C52 Ru2 N2 -114.5(6)
C51 C52 Ru2 C50 -30.4(6)
C53 C52 Ru2 C50 105.4(6)
C51 C52 Ru2 C49 -67.9(6)
C53 C52 Ru2 C49 67.9(6)
C51 C52 Ru2 C53 -135.8(8)
C51 C52 Ru2 C48 -105.8(6)
C53 C52 Ru2 C48 30.0(6)
C53 C52 Ru2 C51 135.8(8)
C51 C52 Ru2 Cl1 -167.7(4)
C53 C52 Ru2 Cl1 -31.9(7)
C51 C52 Ru2 Cl2 26.0(7)
C53 C52 Ru2 Cl2 161.8(4)
C50 C49 Ru2 N2 52.3(17)
C48 C49 Ru2 N2 -79.7(17)
C48 C49 Ru2 C50 -132.0(7)
C50 C49 Ru2 C52 64.0(5)
C48 C49 Ru2 C52 -68.0(5)
C50 C49 Ru2 C53 101.7(6)
C48 C49 Ru2 C53 -30.3(5)
C50 C49 Ru2 C48 132.0(7)
C50 C49 Ru2 C51 27.3(5)
C48 C49 Ru2 C51 -104.7(5)
C50 C49 Ru2 Cl1 -160.1(4)
C48 C49 Ru2 Cl1 67.9(5)
C50 C49 Ru2 Cl2 -75.7(5)
C48 C49 Ru2 Cl2 152.4(5)
C52 C53 Ru2 N2 69.4(6)
C48 C53 Ru2 N2 -159.2(5)
C52 C53 Ru2 C50 -63.4(6)
C48 C53 Ru2 C50 68.0(6)
C48 C53 Ru2 C52 131.4(8)
C52 C53 Ru2 C49 -101.4(6)
C48 C53 Ru2 C49 30.0(6)
C52 C53 Ru2 C48 -131.4(8)
C52 C53 Ru2 C51 -26.8(5)
C48 C53 Ru2 C51 104.6(6)
C52 C53 Ru2 Cl1 158.3(5)
C48 C53 Ru2 Cl1 -70.4(5)
C52 C53 Ru2 Cl2 -88.4(14)
C48 C53 Ru2 Cl2 43.0(16)
C49 C48 Ru2 N2 162.2(5)
C53 C48 Ru2 N2 31.3(7)
C47 C48 Ru2 N2 -81.3(11)
C49 C48 Ru2 C50 29.6(5)
C53 C48 Ru2 C50 -101.3(6)
C47 C48 Ru2 C50 146.1(11)
C49 C48 Ru2 C52 101.2(6)
C53 C48 Ru2 C52 -29.7(5)
C47 C48 Ru2 C52 -142.3(11)
C53 C48 Ru2 C49 -130.9(8)
C47 C48 Ru2 C49 116.5(12)
C49 C48 Ru2 C53 130.9(8)
C47 C48 Ru2 C53 -112.6(12)
C49 C48 Ru2 C51 65.5(5)
C53 C48 Ru2 C51 -65.5(6)
C47 C48 Ru2 C51 -178.1(10)
C49 C48 Ru2 Cl1 -115.9(5)
C53 C48 Ru2 Cl1 113.1(5)
C47 C48 Ru2 Cl1 0.5(10)
C49 C48 Ru2 Cl2 -38.4(6)
C53 C48 Ru2 Cl2 -169.3(4)
C47 C48 Ru2 Cl2 78.1(11)
C50 C51 Ru2 N2 157.0(5)
C52 C51 Ru2 N2 -73.2(6)
C54 C51 Ru2 N2 40.5(9)
C52 C51 Ru2 C50 129.8(8)
C54 C51 Ru2 C50 -116.4(10)
C50 C51 Ru2 C52 -129.8(8)
C54 C51 Ru2 C52 113.8(11)
C50 C51 Ru2 C49 -28.1(5)
C52 C51 Ru2 C49 101.7(6)
C54 C51 Ru2 C49 -144.5(9)
C50 C51 Ru2 C53 -102.4(6)
C52 C51 Ru2 C53 27.4(5)
C54 C51 Ru2 C53 141.2(9)
C50 C51 Ru2 C48 -65.1(6)
C52 C51 Ru2 C48 64.7(6)
C54 C51 Ru2 C48 178.5(9)
C50 C51 Ru2 Cl1 -73.1(15)
C52 C51 Ru2 Cl1 56.7(16)
C54 C51 Ru2 Cl1 170.5(9)
C50 C51 Ru2 Cl2 67.1(5)
C52 C51 Ru2 Cl2 -163.1(5)
C54 C51 Ru2 Cl2 -49.3(9)
Ru1 Cl1 Ru2 N2 -93.33(17)
Ru1 Cl1 Ru2 C50 74.2(4)
Ru1 Cl1 Ru2 C52 -177.0(4)
Ru1 Cl1 Ru2 C49 93.0(3)
Ru1 Cl1 Ru2 C53 163.6(3)
Ru1 Cl1 Ru2 C48 127.8(3)
Ru1 Cl1 Ru2 C51 135.7(14)
Ru1 Cl1 Ru2 Cl2 -5.80(7)
Ru1 Cl2 Ru2 N2 92.14(18)
Ru1 Cl2 Ru2 C50 -134.1(3)
Ru1 Cl2 Ru2 C52 176.4(4)
Ru1 Cl2 Ru2 C49 -97.2(3)
Ru1 Cl2 Ru2 C53 -109.5(13)
Ru1 Cl2 Ru2 C48 -74.3(3)
Ru1 Cl2 Ru2 C51 -167.7(3)
Ru1 Cl2 Ru2 Cl1 5.79(7)
C12 N3 Ru3 C62 48.8(5)
C11 N3 Ru3 C62 -134.7(4)
C12 N3 Ru3 C59 144.5(5)
C11 N3 Ru3 C59 -39.0(5)
C12 N3 Ru3 C63 75.9(5)
C11 N3 Ru3 C63 -107.5(5)
C12 N3 Ru3 C60 157.3(5)
C11 N3 Ru3 C60 -26.2(7)
C12 N3 Ru3 C58 114.1(5)
C11 N3 Ru3 C58 -69.3(5)
C12 N3 Ru3 C61 47.3(9)
C11 N3 Ru3 C61 -136.2(7)
C12 N3 Ru3 Cl3 -122.8(5)
C11 N3 Ru3 Cl3 53.7(4)
C12 N3 Ru3 Cl4 -41.4(5)
C11 N3 Ru3 Cl4 135.1(4)
C63 C62 Ru3 N3 48.1(5)
C61 C62 Ru3 N3 -179.2(3)
C63 C62 Ru3 C59 -66.0(5)
C61 C62 Ru3 C59 66.7(4)
C61 C62 Ru3 C63 132.7(6)
C63 C62 Ru3 C60 -104.3(5)
C61 C62 Ru3 C60 28.4(4)
C63 C62 Ru3 C58 -29.5(4)
C61 C62 Ru3 C58 103.2(4)
C63 C62 Ru3 C61 -132.7(6)
C63 C62 Ru3 Cl3 -149.6(4)
C61 C62 Ru3 Cl3 -16.9(6)
C63 C62 Ru3 Cl4 135.9(4)
C61 C62 Ru3 Cl4 -91.4(4)
C58 C59 Ru3 N3 -56.8(5)
C60 C59 Ru3 N3 170.9(4)
C58 C59 Ru3 C62 66.5(4)
C60 C59 Ru3 C62 -65.8(4)
C58 C59 Ru3 C63 29.6(4)
C60 C59 Ru3 C63 -102.7(5)
C58 C59 Ru3 C60 132.3(6)
C60 C59 Ru3 C58 -132.3(6)
C58 C59 Ru3 C61 103.4(5)
C60 C59 Ru3 C61 -28.9(4)
C58 C59 Ru3 Cl3 -141.9(4)
C60 C59 Ru3 Cl3 85.8(4)
C58 C59 Ru3 Cl4 138.3(5)
C60 C59 Ru3 Cl4 6.0(8)
C62 C63 Ru3 N3 -141.7(4)
C58 C63 Ru3 N3 85.9(4)
C58 C63 Ru3 C62 -132.3(6)
C62 C63 Ru3 C59 103.6(5)
C58 C63 Ru3 C59 -28.8(4)
C62 C63 Ru3 C60 65.2(4)
C58 C63 Ru3 C60 -67.1(4)
C62 C63 Ru3 C58 132.3(6)
C62 C63 Ru3 C61 28.8(4)
C58 C63 Ru3 C61 -103.5(5)
C62 C63 Ru3 Cl3 130.9(6)
C58 C63 Ru3 Cl3 -1.4(9)
C62 C63 Ru3 Cl4 -51.6(5)
C58 C63 Ru3 Cl4 176.1(3)
C61 C60 Ru3 N3 -150.4(4)
C59 C60 Ru3 N3 -18.6(7)
C61 C60 Ru3 C62 -28.6(4)
C59 C60 Ru3 C62 103.3(4)
C61 C60 Ru3 C59 -131.9(6)
C61 C60 Ru3 C63 -65.4(4)
C59 C60 Ru3 C63 66.5(4)
C61 C60 Ru3 C58 -103.2(4)
C59 C60 Ru3 C58 28.7(4)
C59 C60 Ru3 C61 131.9(6)
C61 C60 Ru3 Cl3 131.6(4)
C59 C60 Ru3 Cl3 -96.6(4)
C61 C60 Ru3 Cl4 50.8(4)
C59 C60 Ru3 Cl4 -177.3(3)
C59 C58 Ru3 N3 130.7(4)
C63 C58 Ru3 N3 -97.0(4)
C57 C58 Ru3 N3 15.5(7)
C59 C58 Ru3 C62 -103.3(5)
C63 C58 Ru3 C62 29.0(4)
C57 C58 Ru3 C62 141.5(8)
C63 C58 Ru3 C59 132.3(6)
C57 C58 Ru3 C59 -115.2(9)
C59 C58 Ru3 C63 -132.3(6)
C57 C58 Ru3 C63 112.5(9)
C59 C58 Ru3 C60 -29.9(4)
C63 C58 Ru3 C60 102.4(5)
C57 C58 Ru3 C60 -145.1(8)
C59 C58 Ru3 C61 -66.5(4)
C63 C58 Ru3 C61 65.8(4)
C57 C58 Ru3 C61 178.4(8)
C59 C58 Ru3 Cl3 47.2(5)
C63 C58 Ru3 Cl3 179.5(3)
C57 C58 Ru3 Cl3 -68.0(7)
C59 C58 Ru3 Cl4 -140.7(4)
C63 C58 Ru3 Cl4 -8.4(7)
C57 C58 Ru3 Cl4 104.2(8)
C60 C61 Ru3 N3 135.3(6)
C62 C61 Ru3 N3 2.0(9)
C64 C61 Ru3 N3 -114.6(8)
C60 C61 Ru3 C62 133.3(6)
C64 C61 Ru3 C62 -116.6(8)
C60 C61 Ru3 C59 30.1(4)
C62 C61 Ru3 C59 -103.1(4)
C64 C61 Ru3 C59 140.3(7)
C60 C61 Ru3 C63 104.3(4)
C62 C61 Ru3 C63 -29.0(4)
C64 C61 Ru3 C63 -145.6(7)
C62 C61 Ru3 C60 -133.3(6)
C64 C61 Ru3 C60 110.1(8)
C60 C61 Ru3 C58 66.7(4)
C62 C61 Ru3 C58 -66.6(4)
C64 C61 Ru3 C58 176.8(7)
C60 C61 Ru3 Cl3 -55.5(4)
C62 C61 Ru3 Cl3 171.2(3)
C64 C61 Ru3 Cl3 54.6(7)
C60 C61 Ru3 Cl4 -136.8(4)
C62 C61 Ru3 Cl4 89.9(4)
C64 C61 Ru3 Cl4 -26.7(7)
Ru4 Cl3 Ru3 N3 94.55(15)
Ru4 Cl3 Ru3 C62 -70.8(4)
Ru4 Cl3 Ru3 C59 -150.6(2)
Ru4 Cl3 Ru3 C63 -176.0(6)
Ru4 Cl3 Ru3 C60 -111.90(19)
Ru4 Cl3 Ru3 C58 -177.0(2)
Ru4 Cl3 Ru3 C61 -82.01(19)
Ru4 Cl3 Ru3 Cl4 6.25(6)
Ru4 Cl4 Ru3 N3 -89.87(15)
Ru4 Cl4 Ru3 C62 146.04(19)
Ru4 Cl4 Ru3 C59 76.5(5)
Ru4 Cl4 Ru3 C63 174.6(2)
Ru4 Cl4 Ru3 C60 80.7(2)
Ru4 Cl4 Ru3 C61 108.62(19)
Ru4 Cl4 Ru3 Cl3 -6.22(6)
C30 N4 Ru4 C70 -111.9(5)
C29 N4 Ru4 C70 63.5(5)
C30 N4 Ru4 C73 -32.2(7)
C29 N4 Ru4 C73 143.3(6)
C30 N4 Ru4 C69 -73.6(5)
C29 N4 Ru4 C69 101.9(5)
C30 N4 Ru4 C72 -132.2(8)
C29 N4 Ru4 C72 43.3(10)
C30 N4 Ru4 C71 -137.7(5)
C29 N4 Ru4 C71 37.7(6)
C30 N4 Ru4 C68 -42.9(5)
C29 N4 Ru4 C68 132.6(5)
C30 N4 Ru4 Cl3 132.9(5)
C29 N4 Ru4 Cl3 -51.7(5)
C30 N4 Ru4 Cl4 51.0(4)
C29 N4 Ru4 Cl4 -133.5(5)
C71 C70 Ru4 N4 -143.9(4)
C69 C70 Ru4 N4 84.2(4)
C71 C70 Ru4 C73 65.9(4)
C69 C70 Ru4 C73 -65.9(4)
C71 C70 Ru4 C69 131.9(6)
C71 C70 Ru4 C72 29.5(4)
C69 C70 Ru4 C72 -102.4(5)
C69 C70 Ru4 C71 -131.9(6)
C71 C70 Ru4 C68 103.7(5)
C69 C70 Ru4 C68 -28.2(4)
C71 C70 Ru4 Cl3 -53.1(4)
C69 C70 Ru4 Cl3 175.0(4)
C71 C70 Ru4 Cl4 124.0(6)
C69 C70 Ru4 Cl4 -7.9(10)
C72 C73 Ru4 N4 -150.0(4)
C68 C73 Ru4 N4 -16.1(7)
C72 C73 Ru4 C70 -66.3(4)
C68 C73 Ru4 C70 67.5(4)
C72 C73 Ru4 C69 -104.4(5)
C68 C73 Ru4 C69 29.5(4)
C68 C73 Ru4 C72 133.9(6)
C72 C73 Ru4 C71 -29.3(4)
C68 C73 Ru4 C71 104.6(5)
C72 C73 Ru4 C68 -133.9(6)
C72 C73 Ru4 Cl3 47.4(4)
C68 C73 Ru4 Cl3 -178.7(3)
C72 C73 Ru4 Cl4 128.0(4)
C68 C73 Ru4 Cl4 -98.1(4)
C68 C69 Ru4 N4 129.0(4)
C70 C69 Ru4 N4 -97.7(4)
C68 C69 Ru4 C70 -133.4(6)
C68 C69 Ru4 C73 -30.1(4)
C70 C69 Ru4 C73 103.2(5)
C68 C69 Ru4 C72 -66.4(5)
C70 C69 Ru4 C72 67.0(4)
C68 C69 Ru4 C71 -104.1(5)
C70 C69 Ru4 C71 29.3(4)
C70 C69 Ru4 C68 133.4(6)
C68 C69 Ru4 Cl3 -143.6(4)
C70 C69 Ru4 Cl3 -10.2(7)
C68 C69 Ru4 Cl4 43.9(5)
C70 C69 Ru4 Cl4 177.2(3)
C73 C72 Ru4 N4 125.3(8)
C71 C72 Ru4 N4 -7.4(10)
C73 C72 Ru4 C70 103.5(4)
C71 C72 Ru4 C70 -29.2(4)
C71 C72 Ru4 C73 -132.7(6)
C73 C72 Ru4 C69 65.3(4)
C71 C72 Ru4 C69 -67.4(4)
C73 C72 Ru4 C71 132.7(6)
C73 C72 Ru4 C68 28.7(4)
C71 C72 Ru4 C68 -104.1(4)
C73 C72 Ru4 Cl3 -140.4(4)
C71 C72 Ru4 Cl3 86.8(3)
C73 C72 Ru4 Cl4 -58.2(4)
C71 C72 Ru4 Cl4 169.1(3)
C70 C71 Ru4 N4 45.1(5)
C72 C71 Ru4 N4 177.3(3)
C74 C71 Ru4 N4 -70.9(7)
C72 C71 Ru4 C70 132.1(6)
C74 C71 Ru4 C70 -116.0(9)
C70 C71 Ru4 C73 -103.6(4)
C72 C71 Ru4 C73 28.5(4)
C74 C71 Ru4 C73 140.4(7)
C70 C71 Ru4 C69 -29.9(4)
C72 C71 Ru4 C69 102.2(4)
C74 C71 Ru4 C69 -145.9(7)
C70 C71 Ru4 C72 -132.1(6)
C74 C71 Ru4 C72 111.9(8)
C70 C71 Ru4 C68 -66.4(4)
C72 C71 Ru4 C68 65.7(4)
C74 C71 Ru4 C68 177.6(7)
C70 C71 Ru4 Cl3 133.6(4)
C72 C71 Ru4 Cl3 -94.3(4)
C74 C71 Ru4 Cl3 17.6(7)
C70 C71 Ru4 Cl4 -152.0(4)
C72 C71 Ru4 Cl4 -19.9(6)
C74 C71 Ru4 Cl4 92.0(7)
C69 C68 Ru4 N4 -57.4(5)
C73 C68 Ru4 N4 171.4(4)
C67 C68 Ru4 N4 57.5(7)
C69 C68 Ru4 C70 29.1(4)
C73 C68 Ru4 C70 -102.1(5)
C67 C68 Ru4 C70 144.1(7)
C69 C68 Ru4 C73 131.2(6)
C67 C68 Ru4 C73 -113.8(8)
C73 C68 Ru4 C69 -131.2(6)
C67 C68 Ru4 C69 115.0(8)
C69 C68 Ru4 C72 103.3(5)
C73 C68 Ru4 C72 -27.9(4)
C67 C68 Ru4 C72 -141.7(7)
C69 C68 Ru4 C71 66.1(4)
C73 C68 Ru4 C71 -65.1(4)
C67 C68 Ru4 C71 -179.0(7)
C69 C68 Ru4 Cl3 134.1(5)
C73 C68 Ru4 Cl3 2.9(8)
C67 C68 Ru4 Cl3 -110.9(7)
C69 C68 Ru4 Cl4 -145.0(4)
C73 C68 Ru4 Cl4 83.8(4)
C67 C68 Ru4 Cl4 -30.1(7)
Ru3 Cl3 Ru4 N4 -92.20(16)
Ru3 Cl3 Ru4 C70 172.9(2)
Ru3 Cl3 Ru4 C73 79.2(2)
Ru3 Cl3 Ru4 C72 105.6(2)
Ru3 Cl3 Ru4 C71 143.6(2)
Ru3 Cl3 Ru4 C68 77.1(5)
Ru3 Cl3 Ru4 Cl4 -6.27(6)
Ru3 Cl4 Ru4 N4 95.42(15)
Ru3 Cl4 Ru4 C70 -171.1(7)
Ru3 Cl4 Ru4 C73 -114.29(18)
Ru3 Cl4 Ru4 C69 -177.1(2)
Ru3 Cl4 Ru4 C72 -83.5(2)
Ru3 Cl4 Ru4 C71 -70.4(3)
Ru3 Cl4 Ru4 C68 -152.17(19)
Ru3 Cl4 Ru4 Cl3 6.25(6)
C16 N5 Ru5 C79 -65.8(5)
C17 N5 Ru5 C79 101.6(5)
C16 N5 Ru5 C80 -103.8(5)
C17 N5 Ru5 C80 63.6(5)
C16 N5 Ru5 C82 -129.2(7)
C17 N5 Ru5 C82 38.2(9)
C16 N5 Ru5 C83 -33.9(8)
C17 N5 Ru5 C83 133.5(7)
C16 N5 Ru5 C78 -37.0(6)
C17 N5 Ru5 C78 130.4(5)
C16 N5 Ru5 C81 -131.3(5)
C17 N5 Ru5 C81 36.0(6)
C16 N5 Ru5 Cl5 135.2(5)
C17 N5 Ru5 Cl5 -57.4(5)
C16 N5 Ru5 Cl6 53.6(5)
C17 N5 Ru5 Cl6 -139.0(5)
C78 C79 Ru5 N5 133.5(5)
C80 C79 Ru5 N5 -91.6(5)
C78 C79 Ru5 C80 -134.9(7)
C78 C79 Ru5 C82 -68.1(5)
C80 C79 Ru5 C82 66.8(5)
C78 C79 Ru5 C83 -31.2(5)
C80 C79 Ru5 C83 103.7(5)
C80 C79 Ru5 C78 134.9(7)
C78 C79 Ru5 C81 -105.9(5)
C80 C79 Ru5 C81 29.0(5)
C78 C79 Ru5 Cl5 -140.6(6)
C80 C79 Ru5 Cl5 -5.7(9)
C78 C79 Ru5 Cl6 45.7(5)
C80 C79 Ru5 Cl6 -179.4(4)
C79 C80 Ru5 N5 88.8(5)
C81 C80 Ru5 N5 -138.5(5)
C81 C80 Ru5 C79 132.7(8)
C79 C80 Ru5 C82 -102.0(6)
C81 C80 Ru5 C82 30.7(5)
C79 C80 Ru5 C83 -65.2(5)
C81 C80 Ru5 C83 67.5(5)
C79 C80 Ru5 C78 -27.4(5)
C81 C80 Ru5 C78 105.3(6)
C79 C80 Ru5 C81 -132.7(8)
C79 C80 Ru5 Cl5 177.6(4)
C81 C80 Ru5 Cl5 -49.7(6)
C79 C80 Ru5 Cl6 1.3(9)
C81 C80 Ru5 Cl6 133.9(6)
C83 C82 Ru5 N5 131.0(7)
C81 C82 Ru5 N5 -3.1(10)
C83 C82 Ru5 C79 65.6(5)
C81 C82 Ru5 C79 -68.6(5)
C83 C82 Ru5 C80 103.4(5)
C81 C82 Ru5 C80 -30.7(5)
C81 C82 Ru5 C83 -134.1(7)
C83 C82 Ru5 C78 28.6(4)
C81 C82 Ru5 C78 -105.6(5)
C83 C82 Ru5 C81 134.1(7)
C83 C82 Ru5 Cl5 -134.5(4)
C81 C82 Ru5 Cl5 91.4(5)
C83 C82 Ru5 Cl6 -52.1(5)
C81 C82 Ru5 Cl6 173.8(4)
C82 C83 Ru5 N5 -138.4(6)
C78 C83 Ru5 N5 -4.6(9)
C82 C83 Ru5 C79 -103.3(5)
C78 C83 Ru5 C79 30.5(5)
C82 C83 Ru5 C80 -65.9(5)
C78 C83 Ru5 C80 67.9(5)
C78 C83 Ru5 C82 133.8(7)
C82 C83 Ru5 C78 -133.8(7)
C82 C83 Ru5 C81 -28.3(4)
C78 C83 Ru5 C81 105.5(5)
C82 C83 Ru5 Cl5 54.1(5)
C78 C83 Ru5 Cl5 -172.1(4)
C82 C83 Ru5 Cl6 134.7(4)
C78 C83 Ru5 Cl6 -91.5(5)
C79 C78 Ru5 N5 -52.9(5)
C83 C78 Ru5 N5 177.7(4)
C77 C78 Ru5 N5 63.0(8)
C83 C78 Ru5 C79 -129.4(7)
C77 C78 Ru5 C79 116.0(10)
C79 C78 Ru5 C80 28.0(5)
C83 C78 Ru5 C80 -101.4(5)
C77 C78 Ru5 C80 144.0(8)
C79 C78 Ru5 C82 101.3(5)
C83 C78 Ru5 C82 -28.1(5)
C77 C78 Ru5 C82 -142.7(8)
C79 C78 Ru5 C83 129.4(7)
C77 C78 Ru5 C83 -114.6(10)
C79 C78 Ru5 C81 64.7(5)
C83 C78 Ru5 C81 -64.7(5)
C77 C78 Ru5 C81 -179.3(8)
C79 C78 Ru5 Cl5 146.4(5)
C83 C78 Ru5 Cl5 17.0(9)
C77 C78 Ru5 Cl5 -97.7(9)
C79 C78 Ru5 Cl6 -141.4(5)
C83 C78 Ru5 Cl6 89.2(5)
C77 C78 Ru5 Cl6 -25.4(8)
C82 C81 Ru5 N5 178.6(4)
C80 C81 Ru5 N5 48.8(6)
C84 C81 Ru5 N5 -67.9(8)
C82 C81 Ru5 C79 100.6(6)
C80 C81 Ru5 C79 -29.1(5)
C84 C81 Ru5 C79 -145.8(9)
C82 C81 Ru5 C80 129.7(8)
C84 C81 Ru5 C80 -116.7(10)
C80 C81 Ru5 C82 -129.7(8)
C84 C81 Ru5 C82 113.5(9)
C82 C81 Ru5 C83 27.9(5)
C80 C81 Ru5 C83 -101.8(6)
C84 C81 Ru5 C83 141.5(8)
C82 C81 Ru5 C78 64.7(5)
C80 C81 Ru5 C78 -65.0(5)
C84 C81 Ru5 C78 178.3(8)
C82 C81 Ru5 Cl5 -91.2(5)
C80 C81 Ru5 Cl5 139.1(5)
C84 C81 Ru5 Cl5 22.4(8)
C82 C81 Ru5 Cl6 -12.5(8)
C80 C81 Ru5 Cl6 -142.2(5)
C84 C81 Ru5 Cl6 101.0(9)
Ru6 Cl5 Ru5 N5 -89.56(16)
Ru6 Cl5 Ru5 C79 -175.8(6)
Ru6 Cl5 Ru5 C80 -179.9(3)
Ru6 Cl5 Ru5 C82 114.3(2)
Ru6 Cl5 Ru5 C83 84.8(3)
Ru6 Cl5 Ru5 C78 73.0(6)
Ru6 Cl5 Ru5 C81 152.1(2)
Ru6 Cl5 Ru5 Cl6 -1.29(6)
Ru6 Cl6 Ru5 N5 89.96(16)
Ru6 Cl6 Ru5 C79 179.0(3)
Ru6 Cl6 Ru5 C80 178.1(6)
Ru6 Cl6 Ru5 C82 -88.8(3)
Ru6 Cl6 Ru5 C83 -117.4(2)
Ru6 Cl6 Ru5 C78 -155.4(2)
Ru6 Cl6 Ru5 C81 -80.3(5)
Ru6 Cl6 Ru5 Cl5 1.29(6)
C34 N6 Ru6 C93 109.4(5)
C35 N6 Ru6 C93 -74.2(5)
C34 N6 Ru6 C90 32.5(8)
C35 N6 Ru6 C90 -151.1(6)
C34 N6 Ru6 C92 70.7(5)
C35 N6 Ru6 C92 -112.9(5)
C34 N6 Ru6 C89 138.8(8)
C35 N6 Ru6 C89 -44.8(10)
C34 N6 Ru6 C88 137.4(5)
C35 N6 Ru6 C88 -46.2(6)
C34 N6 Ru6 C91 40.4(6)
C35 N6 Ru6 C91 -143.2(5)
C34 N6 Ru6 Cl6 -50.7(5)
C35 N6 Ru6 Cl6 125.7(5)
C34 N6 Ru6 Cl5 -132.4(5)
C35 N6 Ru6 Cl5 44.0(5)
C88 C93 Ru6 N6 138.7(5)
C92 C93 Ru6 N6 -87.8(5)
C88 C93 Ru6 C90 -67.2(5)
C92 C93 Ru6 C90 66.3(5)
C88 C93 Ru6 C92 -133.6(7)
C88 C93 Ru6 C89 -30.6(5)
C92 C93 Ru6 C89 103.0(5)
C92 C93 Ru6 C88 133.6(7)
C88 C93 Ru6 C91 -104.8(6)
C92 C93 Ru6 C91 28.8(4)
C88 C93 Ru6 Cl6 -130.4(7)
C92 C93 Ru6 Cl6 3.1(10)
C88 C93 Ru6 Cl5 49.5(6)
C92 C93 Ru6 Cl5 -176.9(4)
C89 C90 Ru6 N6 146.1(5)
C91 C90 Ru6 N6 11.6(8)
C89 C90 Ru6 C93 65.9(5)
C91 C90 Ru6 C93 -68.6(5)
C89 C90 Ru6 C92 104.1(5)
C91 C90 Ru6 C92 -30.4(4)
C91 C90 Ru6 C89 -134.5(7)
C89 C90 Ru6 C88 28.8(5)
C91 C90 Ru6 C88 -105.8(5)
C89 C90 Ru6 C91 134.5(7)
C89 C90 Ru6 Cl6 -131.8(4)
C91 C90 Ru6 Cl6 93.7(4)
C89 C90 Ru6 Cl5 -51.0(5)
C91 C90 Ru6 Cl5 174.4(3)
C91 C92 Ru6 N6 -132.5(4)
C93 C92 Ru6 N6 94.6(5)
C91 C92 Ru6 C93 132.8(7)
C91 C92 Ru6 C90 30.3(4)
C93 C92 Ru6 C90 -102.6(5)
C91 C92 Ru6 C89 66.8(5)
C93 C92 Ru6 C89 -66.1(5)
C91 C92 Ru6 C88 104.7(5)
C93 C92 Ru6 C88 -28.2(5)
C93 C92 Ru6 C91 -132.8(7)
C91 C92 Ru6 Cl6 -45.9(5)
C93 C92 Ru6 Cl6 -178.8(4)
C91 C92 Ru6 Cl5 139.8(5)
C93 C92 Ru6 Cl5 7.0(9)
C90 C89 Ru6 N6 -135.4(7)
C88 C89 Ru6 N6 -1.8(10)
C90 C89 Ru6 C93 -103.5(5)
C88 C89 Ru6 C93 30.1(5)
C88 C89 Ru6 C90 133.6(7)
C90 C89 Ru6 C92 -65.4(5)
C88 C89 Ru6 C92 68.2(5)
C90 C89 Ru6 C88 -133.6(7)
C90 C89 Ru6 C91 -28.0(4)
C88 C89 Ru6 C91 105.6(5)
C90 C89 Ru6 Cl6 54.9(5)
C88 C89 Ru6 Cl6 -171.5(4)
C90 C89 Ru6 Cl5 136.7(4)
C88 C89 Ru6 Cl5 -89.7(5)
C93 C88 Ru6 N6 -50.4(6)
C89 C88 Ru6 N6 179.2(4)
C87 C88 Ru6 N6 65.2(10)
C89 C88 Ru6 C93 -130.4(8)
C87 C88 Ru6 C93 115.5(12)
C93 C88 Ru6 C90 102.3(6)
C89 C88 Ru6 C90 -28.1(5)
C87 C88 Ru6 C90 -142.2(11)
C93 C88 Ru6 C92 29.0(5)
C89 C88 Ru6 C92 -101.4(5)
C87 C88 Ru6 C92 144.5(11)
C93 C88 Ru6 C89 130.4(8)
C87 C88 Ru6 C89 -114.1(12)
C93 C88 Ru6 C91 65.8(5)
C89 C88 Ru6 C91 -64.6(5)
C87 C88 Ru6 C91 -178.6(10)
C93 C88 Ru6 Cl6 146.9(5)
C89 C88 Ru6 Cl6 16.6(8)
C87 C88 Ru6 Cl6 -97.5(11)
C93 C88 Ru6 Cl5 -137.9(5)
C89 C88 Ru6 Cl5 91.7(5)
C87 C88 Ru6 Cl5 -22.4(10)
C90 C91 Ru6 N6 -174.3(4)
C92 C91 Ru6 N6 55.3(5)
C94 C91 Ru6 N6 -62.4(7)
C90 C91 Ru6 C93 101.0(5)
C92 C91 Ru6 C93 -29.3(5)
C94 C91 Ru6 C93 -147.1(8)
C92 C91 Ru6 C90 -130.4(7)
C94 C91 Ru6 C90 111.9(8)
C90 C91 Ru6 C92 130.4(7)
C94 C91 Ru6 C92 -117.8(9)
C90 C91 Ru6 C89 27.7(4)
C92 C91 Ru6 C89 -102.7(5)
C94 C91 Ru6 C89 139.5(7)
C90 C91 Ru6 C88 64.6(5)
C92 C91 Ru6 C88 -65.8(5)
C94 C91 Ru6 C88 176.5(7)
C90 C91 Ru6 Cl6 -87.5(4)
C92 C91 Ru6 Cl6 142.2(4)
C94 C91 Ru6 Cl6 24.4(7)
C90 C91 Ru6 Cl5 -11.9(7)
C92 C91 Ru6 Cl5 -142.3(5)
C94 C91 Ru6 Cl5 100.0(7)
Ru5 Cl6 Ru6 N6 -88.91(16)
Ru5 Cl6 Ru6 C93 178.7(7)
Ru5 Cl6 Ru6 C90 117.1(2)
Ru5 Cl6 Ru6 C92 -179.0(3)
Ru5 Cl6 Ru6 C89 87.5(2)
Ru5 Cl6 Ru6 C88 76.3(5)
Ru5 Cl6 Ru6 C91 154.8(2)
Ru5 Cl6 Ru6 Cl5 -1.29(6)
Ru5 Cl5 Ru6 N6 87.63(16)
Ru5 Cl5 Ru6 C93 -178.7(3)
Ru5 Cl5 Ru6 C90 -84.9(2)
Ru5 Cl5 Ru6 C92 176.4(6)
Ru5 Cl5 Ru6 C89 -112.9(2)
Ru5 Cl5 Ru6 C88 -151.1(3)
Ru5 Cl5 Ru6 C91 -76.7(5)
Ru5 Cl5 Ru6 Cl6 1.29(7)
F2 C100 S1 O1 55.2(7)
F1 C100 S1 O1 -63.4(7)
F3 C100 S1 O1 177.0(6)
F2 C100 S1 O2 -66.6(8)
F1 C100 S1 O2 174.8(7)
F3 C100 S1 O2 55.2(7)
F2 C100 S1 O3 173.6(6)
F1 C100 S1 O3 55.0(7)
F3 C100 S1 O3 -64.5(7)
F5 C101 S2 O4 -58.2(6)
F6 C101 S2 O4 -178.9(6)
F4 C101 S2 O4 62.0(8)
F5 C101 S2 O5 -177.5(6)
F6 C101 S2 O5 61.9(7)
F4 C101 S2 O5 -57.3(8)
F5 C101 S2 O6 62.3(7)
F6 C101 S2 O6 -58.3(7)
F4 C101 S2 O6 -177.5(7)
F8 C102 S3 O7 -65.7(14)
F9 C102 S3 O7 56.7(14)
F7 C102 S3 O7 176.3(13)
F8 C102 S3 O8 60.5(13)
F9 C102 S3 O8 -177.1(12)
F7 C102 S3 O8 -57.5(13)
F8 C102 S3 O9 177.4(13)
F9 C102 S3 O9 -60.2(13)
F7 C102 S3 O9 59.4(13)
F10 C103 S4 O11 28(2)
F11 C103 S4 O11 165.1(16)
F12 C103 S4 O11 -89.8(15)
F10 C103 S4 O12 162.2(16)
F11 C103 S4 O12 -60.8(17)
F12 C103 S4 O12 44.3(15)
F10 C103 S4 O10 -88.8(19)
F11 C103 S4 O10 48.2(17)
F12 C103 S4 O10 153.3(14)
F15 C104 S5 O14 -57.2(19)
F14 C104 S5 O14 172.6(12)
F13 C104 S5 O14 57.8(14)
F15 C104 S5 O15 62.0(19)
F14 C104 S5 O15 -68.3(13)
F13 C104 S5 O15 176.9(13)
F15 C104 S5 O13 -178.2(16)
F14 C104 S5 O13 51.6(14)
F13 C104 S5 O13 -63.2(15)
F17 C105 S6 O17 -63.130(6)
F18 C105 S6 O17 54.711(5)
F16 C105 S6 O17 176.6
F17 C105 S6 O16 173.9
F18 C105 S6 O16 -68.260(6)
F16 C105 S6 O16 53.592(5)
F17 C105 S6 O18 54.887(6)
F18 C105 S6 O18 172.728(1)
F16 C105 S6 O18 -65.420(6)
